data_1513606
loop_
_publ_author_name
'Duan, Jingui'
'Higuchi, Masakazu'
'Krishna, Rajamani'
'Kiyonaga, Tomokazu'
'Tsutsumi, Yosuke'
'Sato, Yohei'
'Kubota, Yoshiki'
'Takata, Masaki'
'Kitagawa, Susumu'

_publ_section_title
;
 High CO2/N2/O2/CO separation in a chemically robust porous coordination
 polymer with low binding energy
;
_journal_issue 2
_journal_name_full 'Chemical Science'
_journal_page_first 660
_journal_paper_doi 10.1039/c3sc52177j
_journal_volume 5
_journal_year 2014
_chemical_absolute_configuration 'CHOOSE rm ad rmad syn or unk'
_chemical_formula_moiety 'C126 H84 La3 N3 O21'
_chemical_formula_sum 'C126 H84 La3 N3 O21'
_chemical_formula_weight 2392.7
_space_group_IT_number 170
_symmetry_cell_setting hexagonal
_symmetry_Int_Tables_number 170
_symmetry_space_group_name_Hall 'P 65'
_symmetry_space_group_name_H-M 'P 65'
_atom_sites_solution_hydrogens geom
_atom_sites_solution_primary direct
_atom_sites_solution_secondary difmap
_cell_angle_alpha 90.0000
_cell_angle_beta 90.0000
_cell_angle_gamma 120.0000
_cell_formula_units_Z 6
_cell_length_a 34.2658(14)
_cell_length_b 34.2658(14)
_cell_length_c 21.8681(14)
_cell_measurement_reflns_used 46092
_cell_measurement_temperature 173
_cell_measurement_theta_max 25.00
_cell_measurement_theta_min 2.60
_cell_volume 22236.3(19)
_computing_cell_refinement 'CrystalClear-SM Expert 2.0 r15'
_computing_data_collection 'CrystalClear-SM Expert 2.0 r15 (Rigaku, 2011)'
_computing_data_reduction 'CrystalClear-SM Expert 2.0 r15'
_computing_molecular_graphics 'CrystalStructure 4.1'
_computing_publication_material 'CrystalStructure 4.1 (Rigaku, 2013)'
_computing_structure_refinement 'SHELXL97 (Sheldrick, 2008)'
_computing_structure_solution 'Il Milione (Burla, et al., 2007)'
_diffrn_ambient_temperature 173
_diffrn_detector_area_resol_mean 7.111
_diffrn_measured_fraction_theta_full 0.981
_diffrn_measured_fraction_theta_max 0.981
_diffrn_measurement_device_type 'Rigaku Saturn724+'
_diffrn_measurement_method \w
_diffrn_radiation_type 'Mo K\a'
_diffrn_radiation_wavelength 0.71075
_diffrn_reflns_av_R_equivalents 0.0771
_diffrn_reflns_limit_h_max 18
_diffrn_reflns_limit_h_min -40
_diffrn_reflns_limit_k_max 40
_diffrn_reflns_limit_k_min -29
_diffrn_reflns_limit_l_max 25
_diffrn_reflns_limit_l_min -25
_diffrn_reflns_number 63729
_diffrn_reflns_theta_full 25.09
_diffrn_reflns_theta_max 25.09
_diffrn_reflns_theta_min 2.55
_diffrn_standards_number 0
_exptl_absorpt_coefficient_mu 0.899
_exptl_absorpt_correction_T_max 0.835
_exptl_absorpt_correction_T_min 0.461
_exptl_absorpt_correction_type multi-scan
_exptl_absorpt_process_details 'REQAB (Rigaku, 1998)'
_exptl_crystal_colour colorless
_exptl_crystal_density_diffrn 1.072
_exptl_crystal_density_method 'not measured'
_exptl_crystal_description unknown
_exptl_crystal_F_000 7200.00
_exptl_crystal_size_max 0.200
_exptl_crystal_size_mid 0.200
_exptl_crystal_size_min 0.200
_refine_diff_density_max 3.33
_refine_diff_density_min -0.93
_refine_ls_abs_structure_details 'Flack, H. D. (1983), Acta Cryst. A39, 876-881.  11708 Friedel Pairs'
_refine_ls_abs_structure_Flack -0.03(2)
_refine_ls_extinction_method none
_refine_ls_goodness_of_fit_ref 1.048
_refine_ls_hydrogen_treatment constr
_refine_ls_number_parameters 1339
_refine_ls_number_reflns 25026
_refine_ls_number_restraints 1539
_refine_ls_R_factor_gt 0.0905
_refine_ls_shift/su_max 0.066
_refine_ls_structure_factor_coef Fsqd
_refine_ls_weighting_details 'w = 1/[\s^2^(Fo^2^)+(0.1357P)^2^+0.0000P] where P=(Fo^2^+2Fc^2^)/3'
_refine_ls_weighting_scheme calc
_refine_ls_wR_factor_ref 0.2573
_reflns_number_gt 16509
_reflns_number_total 25026
_reflns_threshold_expression F^2^>2.0\s(F^2^)
_cod_data_source_file c3sc52177j.txt
_cod_data_source_block SX232
_cod_database_code 1513606

loop_
_symmetry_equiv_pos_site_id
_symmetry_equiv_pos_as_xyz
1 +X,+Y,+Z
2 +X-Y,+X,5/6+Z
3 -Y,+X-Y,2/3+Z
4 -X,-Y,1/2+Z
5 -X+Y,-X,1/3+Z
6 +Y,-X+Y,1/6+Z

loop_
_atom_site_label
_atom_site_type_symbol
_atom_site_fract_x
_atom_site_fract_y
_atom_site_fract_z
_atom_site_U_iso_or_equiv
_atom_site_adp_type
_atom_site_occupancy
_atom_site_symmetry_multiplicity
_atom_site_calc_flag
_atom_site_refinement_flags
La1 La 0.04516(4) -0.03081(3) 0.66368(12) 0.0315(2) Uani 1 6 d .
La2A La 0.40953(4) 0.69778(4) 0.37481(12) 0.0408(3) Uani 1 6 d .
La3A La 0.36418(4) 0.62098(4) 0.54099(12) 0.0418(3) Uani 1 6 d .
O1 O 0.1301(4) 0.0385(4) 0.6928(6) 0.0473(10) Uani 1 6 d .
O2 O -0.0148(5) -0.1156(5) 0.6403(6) 0.070(2) Uani 1 6 d .
O3 O -0.0183(4) -0.0250(5) 0.6195(6) 0.0573(19) Uani 1 6 d .
O4 O 0.0574(4) -0.0365(3) 0.5518(5) 0.0418(9) Uani 1 6 d .
O5 O 0.0495(4) -0.0542(5) 0.7727(6) 0.0544(17) Uani 1 6 d .
O6 O 0.0357(4) 0.0244(4) 0.7263(6) 0.0517(10) Uani 1 6 d .
O10 O 0.4301(4) 0.7149(4) 0.2615(6) 0.0465(17) Uani 1 6 d .
O11 O 0.3449(4) 0.6474(4) 0.3177(6) 0.0505(16) Uani 1 6 d .
O12 O 0.4906(3) 0.7287(4) 0.3914(4) 0.0403(8) Uani 1 6 d .
O13 O 0.3431(5) 0.6913(5) 0.4258(6) 0.0550(18) Uani 1 6 d .
O14 O 0.4343(5) 0.7799(4) 0.3999(6) 0.0593(17) Uani 1 6 d .
O15 O 0.4143(4) 0.7123(4) 0.4938(6) 0.0451(11) Uani 1 6 d .
O20 O 0.3119(4) 0.6347(4) 0.4843(7) 0.0570(16) Uani 1 6 d .
O21 O 0.3582(5) 0.6817(4) 0.5916(6) 0.063(2) Uani 1 6 d .
O22 O 0.3920(4) 0.5696(4) 0.5591(5) 0.0446(9) Uani 1 6 d .
O23 O 0.3816(4) 0.6172(4) 0.4267(6) 0.0443(6) Uani 1 6 d .
O24 O 0.3017(4) 0.5408(4) 0.5154(6) 0.0515(9) Uani 1 6 d .
O25 O 0.4450(4) 0.6763(5) 0.5635(6) 0.0606(19) Uani 1 6 d .
O26 O 0.4280(4) 0.6355(4) 0.3527(5) 0.0437(7) Uani 1 6 d .
O30 O 0.0858(5) -0.0752(4) 0.6541(6) 0.0706(16) Uani 1 6 d .
O37 O -0.2524(4) -0.6229(4) 0.4927(6) 0.0470(13) Uani 1 6 d .
N16 N 0.1250(4) -0.1081(5) 0.6337(6) 0.0726(17) Uani 1 6 d .
N17A N 0.4669(5) 0.5751(7) 0.5296(8) 0.0474(14) Uiso 0.439(11) 6 d .
N17B N 0.4144(6) 0.5171(5) 0.5938(7) 0.0479(15) Uiso 0.561(11) 6 d .
N18A N 0.5581(6) 0.7934(5) 0.3647(6) 0.0420(11) Uiso 0.585(12) 6 d .
N18B N 0.5560(8) 0.7430(7) 0.4219(8) 0.0413(11) Uiso 0.415(12) 6 d .
C4 C 0.0704(5) -0.0907(6) 0.4923(8) 0.0445(8) Uani 1 6 d .
C5 C -0.1749(3) -0.5783(3) 0.5397(6) 0.0501(11) Uani 1 6 d .
C7 C -0.1324(6) 0.3198(6) 0.6418(9) 0.0527(10) Uani 1 6 d .
C8 C -0.2454(6) 0.2619(6) 0.7068(10) 0.0530(11) Uani 1 6 d .
C9 C 0.1707(7) 0.1042(7) 0.6432(9) 0.0472(9) Uani 1 6 d .
C11 C -0.0930(6) 0.3191(6) 0.6465(9) 0.0526(9) Uani 1 6 d .
C12 C 0.1331(6) 0.0624(7) 0.6509(10) 0.0482(10) Uani 1 6 d .
C14 C 0.1638(5) -0.3732(5) 0.5490(8) 0.0545(9) Uani 1 6 d .
C15 C -0.0041(6) 0.0178(6) 0.7519(10) 0.0515(9) Uani 1 6 d .
C16A C 0.4296(4) 0.5839(6) 0.5369(7) 0.0472(12) Uiso 0.439(11) 6 d .
C16B C 0.5012(10) 0.6122(9) 0.4937(14) 0.049(2) Uiso 0.439(11) 6 d .
C16C C 0.4938(9) 0.5530(10) 0.5343(14) 0.048(2) Uiso 0.439(11) 6 d .
C16D C 0.4186(6) 0.5556(6) 0.5608(8) 0.0471(12) Uiso 0.561(11) 6 d .
C16E C 0.3720(7) 0.4946(9) 0.6276(12) 0.048(2) Uiso 0.561(11) 6 d .
C16F C 0.4280(8) 0.4853(8) 0.6147(11) 0.051(2) Uiso 0.561(11) 6 d .
C17A C 0.5321(4) 0.7486(5) 0.3943(7) 0.0410(9) Uiso 0.585(12) 6 d .
C17B C 0.6057(5) 0.8266(7) 0.3577(10) 0.044(2) Uiso 0.585(12) 6 d .
C17C C 0.5435(7) 0.8202(8) 0.3308(11) 0.045(2) Uiso 0.585(12) 6 d .
C17D C 0.5303(5) 0.7590(6) 0.3862(10) 0.0410(9) Uiso 0.415(12) 6 d .
C17E C 0.6026(7) 0.7575(10) 0.4389(13) 0.043(2) Uiso 0.415(12) 6 d .
C17F C 0.5389(10) 0.7009(8) 0.4561(14) 0.041(2) Uiso 0.415(12) 6 d .
C18 C 0.4596(6) 0.3314(7) 0.5178(10) 0.0462(8) Uani 1 6 d .
C19 C 0.1727(7) 0.1383(6) 0.6127(9) 0.0469(10) Uani 1 6 d .
C20 C 0.2926(7) 0.2231(6) 0.6032(9) 0.0461(9) Uani 1 6 d .
C21 C 0.0354(6) 0.2870(6) 0.6635(7) 0.0514(9) Uani 1 6 d .
C22 C 0.0688(7) -0.2126(6) 0.4820(9) 0.0480(8) Uani 1 6 d .
C23 C 0.0435(5) -0.1254(6) 0.5251(7) 0.0460(8) Uani 1 6 d .
C25 C 0.0689(6) -0.1724(6) 0.4802(8) 0.0471(8) Uani 1 6 d .
C26 C 0.2547(6) 0.1848(6) 0.6211(9) 0.0464(9) Uani 1 6 d .
C27 C 0.2520(6) 0.2496(6) 0.5385(7) 0.0463(9) Uani 1 6 d .
C28 C 0.0003(5) 0.2054(7) 0.6836(9) 0.0521(8) Uani 1 6 d .
C29 C 0.4163(6) 0.3679(6) 0.4989(7) 0.0453(7) Uani 1 6 d .
C30 C 0.0135(4) 0.0900(4) 0.7001(6) 0.0526(9) Uani 1 6 d .
C31 C 0.4172(6) 0.3328(8) 0.5194(8) 0.0453(7) Uani 1 6 d .
C32 C -0.0405(6) 0.2502(6) 0.6893(6) 0.0520(8) Uani 1 6 d .
C33 C 0.2112(6) 0.2100(6) 0.5562(8) 0.0467(9) Uani 1 6 d .
C34 C 0.0403(6) -0.3743(6) 0.5208(6) 0.0517(8) Uani 1 6 d .
C35 C 0.0839(7) -0.2940(7) 0.5105(6) 0.0514(8) Uani 1 6 d .
C36 C -0.0018(6) 0.2508(7) 0.6792(6) 0.0517(8) Uani 1 6 d .
C38 C 0.1993(3) -0.3475(4) 0.5060(5) 0.0550(9) Uani 1 6 d .
C39 C 0.0968(6) -0.0947(6) 0.4502(8) 0.0449(9) Uani 1 6 d .
C40 C 0.1982(3) -0.3151(4) 0.4689(6) 0.0550(9) Uani 1 6 d .
C41 C 0.3769(6) 0.2940(6) 0.5414(6) 0.0455(8) Uani 1 6 d .
C42 C 0.0395(6) -0.2487(6) 0.5247(9) 0.0495(8) Uani 1 6 d .
C43 C 0.3354(6) 0.2941(6) 0.5399(6) 0.0452(7) Uani 1 6 d .
C44 C -0.1617(6) 0.2638(6) 0.7182(9) 0.0529(10) Uani 1 6 d .
C45 C 0.0745(6) -0.0447(6) 0.5028(9) 0.0426(8) Uani 1 6 d .
C46 C -0.0055(6) 0.3277(6) 0.6678(7) 0.0517(9) Uani 1 6 d .
C47 C 0.1250(6) -0.3338(8) 0.5162(11) 0.0535(8) Uani 1 6 d .
C48 C 0.2952(6) 0.2584(6) 0.5598(8) 0.0460(8) Uani 1 6 d .
C49 C 0.2349(3) -0.3559(4) 0.5013(5) 0.0553(10) Uani 1 6 d .
C50 C 0.4861(6) 0.3492(6) 0.4739(9) 0.0467(9) Uani 1 6 d .
C51 C 0.0097(4) 0.1283(3) 0.6938(5) 0.0527(9) Uani 1 6 d .
C52 C 0.1452(6) 0.4132(6) 0.5797(9) 0.0524(9) Uani 1 6 d .
C53 C 0.0404(7) -0.2929(7) 0.5191(6) 0.0504(7) Uani 1 6 d .
C54 C 0.2112(6) 0.1148(6) 0.6679(9) 0.0473(10) Uani 1 6 d .
C55 C 0.0269(6) 0.1584(6) 0.6374(9) 0.0528(9) Uani 1 6 d .
C56 C 0.0818(6) -0.3346(8) 0.5115(7) 0.0520(8) Uani 1 6 d .
C57 C 0.0941(6) -0.1357(6) 0.4423(8) 0.0459(9) Uani 1 6 d .
C58 C -0.1219(6) 0.2607(6) 0.7222(9) 0.0527(9) Uani 1 6 d .
C60 C 0.4016(6) 0.4810(6) 0.4211(8) 0.0446(7) Uani 1 6 d .
C61 C -0.0438(6) 0.2891(6) 0.6839(6) 0.0519(8) Uani 1 6 d .
C62 C 0.0096(6) -0.2465(6) 0.5616(9) 0.0493(8) Uani 1 6 d .
C63 C 0.0774(6) 0.3718(6) 0.6352(9) 0.0516(9) Uani 1 6 d .
C64 C 0.4045(6) 0.4406(6) 0.4362(8) 0.0447(7) Uani 1 6 d .
C65 C -0.1422(3) -0.5737(3) 0.5814(5) 0.0509(11) Uani 1 6 d .
C66 C -0.0962(3) -0.4957(3) 0.5532(6) 0.0515(10) Uani 1 6 d .
C67 C -0.0523(6) -0.4541(6) 0.5543(9) 0.0516(10) Uani 1 6 d .
C69 C 0.2693(3) -0.3320(4) 0.4595(6) 0.0557(10) Uani 1 6 d .
C70 C 0.5742(5) 0.3170(6) 0.5044(8) 0.0475(9) Uani 1 6 d .
C71 C 0.1962(6) 0.4949(6) 0.5945(9) 0.0529(10) Uani 1 6 d .
C72 C 0.0341(6) 0.3270(6) 0.6573(7) 0.0514(8) Uani 1 6 d .
C73 C 0.2681(3) -0.2997(4) 0.4223(5) 0.0558(11) Uani 1 6 d .
C74 C -0.0154(4) 0.1371(3) 0.7359(6) 0.0525(9) Uani 1 6 d .
C75 C 0.2513(6) 0.1508(6) 0.6619(9) 0.0467(10) Uani 1 6 d .
C77 C 0.0015(6) -0.3313(7) 0.5276(6) 0.0509(8) Uani 1 6 d .
C78 C 0.0119(7) -0.2075(6) 0.5622(9) 0.0486(8) Uani 1 6 d .
C79 C 0.3406(6) 0.4186(6) 0.4983(8) 0.0453(7) Uani 1 6 d .
C80 C 0.5362(5) 0.3216(5) 0.5091(8) 0.0471(9) Uani 1 6 d .
C81 C -0.0076(4) 0.0605(3) 0.7484(6) 0.0522(9) Uani 1 6 d .
C82 C 0.3733(6) 0.3696(6) 0.4959(7) 0.0449(7) Uani 1 6 d .
C83 C 0.3374(6) 0.4551(6) 0.4813(8) 0.0453(7) Uani 1 6 d .
C84 C 0.0824(6) 0.4116(6) 0.6612(8) 0.0517(10) Uani 1 6 d .
C85 C 0.1070(6) 0.3724(6) 0.5983(9) 0.0517(10) Uani 1 6 d .
C86 C 0.0005(7) -0.3746(6) 0.5286(5) 0.0511(8) Uani 1 6 d .
C87 C 0.3668(6) 0.5287(6) 0.4301(7) 0.0444(7) Uani 1 6 d .
C88 C -0.0327(4) 0.0693(3) 0.7905(5) 0.0522(9) Uani 1 6 d .
C89 C 0.2115(6) 0.1781(6) 0.5982(9) 0.0465(9) Uani 1 6 d .
C90 C 0.2268(6) 0.4956(6) 0.5586(10) 0.0530(10) Uani 1 6 d .
C91 C 0.0216(6) 0.1955(6) 0.6421(10) 0.0527(9) Uani 1 6 d .
C92 C 0.3990(6) 0.5615(6) 0.3918(8) 0.0442(6) Uani 1 6 d .
C93 C -0.2097(6) 0.2941(6) 0.6718(9) 0.0529(10) Uani 1 6 d .
C94 C -0.0222(5) 0.1739(6) 0.7353(9) 0.0523(9) Uani 1 6 d .
C95 C 0.5068(6) 0.3028(5) 0.5565(8) 0.0468(9) Uani 1 6 d .
C96 C 0.2736(6) 0.5379(6) 0.5545(10) 0.0535(10) Uani 1 6 d .
C97 C 0.6033(5) 0.3352(6) 0.4588(8) 0.0479(10) Uani 1 6 d .
C98 C -0.1289(4) -0.5002(3) 0.5115(6) 0.0511(10) Uani 1 6 d .
C99 C 0.3730(6) 0.4117(6) 0.4737(8) 0.0451(7) Uani 1 6 d .
C100 C -0.1682(3) -0.5415(3) 0.5048(5) 0.0506(11) Uani 1 6 d .
C101 C 0.3683(6) 0.4865(5) 0.4454(7) 0.0447(7) Uani 1 6 d .
C102 C 0.1800(6) 0.4131(6) 0.5445(10) 0.0526(10) Uani 1 6 d .
C103 C -0.1677(6) 0.2949(6) 0.6751(9) 0.0528(10) Uani 1 6 d .
C104 C 0.5305(6) 0.3490(6) 0.4645(8) 0.0473(9) Uani 1 6 d .
C105 C -0.0458(6) -0.4186(6) 0.5232(9) 0.0515(9) Uani 1 6 d .
C106 C 0.1557(6) -0.3119(6) 0.4757(9) 0.0544(9) Uani 1 6 d .
C107 C 0.1199(6) 0.4505(6) 0.6474(8) 0.0525(10) Uani 1 6 d .
C108 C 0.3364(6) 0.3312(7) 0.5178(7) 0.0453(8) Uani 1 6 d .
C109 C -0.0866(6) 0.2888(5) 0.6874(8) 0.0525(9) Uani 1 6 d .
C111 C 0.0396(5) -0.1694(5) 0.5254(7) 0.0471(8) Uani 1 6 d .
C112 C 0.4338(6) 0.5118(6) 0.3822(8) 0.0445(7) Uani 1 6 d .
C113 C -0.1154(6) -0.4629(6) 0.4805(8) 0.0514(10) Uani 1 6 d .
C114 C -0.2381(6) 0.2369(6) 0.7479(9) 0.0532(11) Uani 1 6 d .
C116 C -0.1029(3) -0.5324(4) 0.5881(5) 0.0515(11) Uani 1 6 d .
C119 C 0.4676(6) 0.3055(5) 0.5648(9) 0.0465(9) Uani 1 6 d .
C120 C -0.0366(4) 0.1076(4) 0.7842(5) 0.0525(9) Uani 1 6 d .
C121 C 0.5623(6) 0.3664(6) 0.4169(8) 0.0480(10) Uani 1 6 d .
C122 C -0.2181(4) -0.6224(4) 0.5326(8) 0.0487(12) Uani 1 6 d .
C124 C -0.0785(6) -0.4243(6) 0.4840(8) 0.0516(10) Uani 1 6 d .
C125 C 0.1286(6) -0.3688(5) 0.5567(8) 0.0541(9) Uani 1 6 d .
C128 C 0.4339(6) 0.5559(6) 0.3669(8) 0.0445(7) Uani 1 6 d .
C131 C 0.2326(4) -0.2912(4) 0.4270(6) 0.0556(10) Uani 1 6 d .
C132 C 0.1514(6) 0.4525(6) 0.6090(10) 0.0526(9) Uani 1 6 d .
C134 C -0.1987(6) 0.2375(6) 0.7545(9) 0.0532(10) Uani 1 6 d .
C135 C 0.5987(5) 0.3597(6) 0.4105(8) 0.0482(10) Uani 1 6 d .
C136 C 0.2210(6) 0.4533(6) 0.5341(9) 0.0530(10) Uani 1 6 d .
C142 C -0.2893(6) 0.2591(6) 0.6974(10) 0.0531(12) Uani 1 6 d .
C149 C 0.4023(6) 0.6056(6) 0.3877(9) 0.0442(6) Uani 1 6 d .
C150 C 0.6440(5) 0.3275(6) 0.4542(8) 0.0480(11) Uani 1 6 d .
C151 C 0.3097(5) -0.3385(6) 0.4575(9) 0.0557(11) Uani 1 6 d .
C152 C 0.0847(5) -0.1119(5) 0.6632(8) 0.0719(17) Uani 1 6 d .
C153 C 0.1547(7) -0.0642(5) 0.6038(9) 0.074(2) Uani 1 6 d .
C154 C 0.1554(6) -0.1248(6) 0.6170(9) 0.0741(19) Uani 1 6 d .
H7 H -0.13407 0.33937 0.61256 0.0633 Uiso 1 6 calc R
H11 H -0.0683 0.33955 0.62201 0.0631 Uiso 1 6 calc R
H14 H 0.16621 -0.39479 0.5734 0.0653 Uiso 1 6 calc R
H15A H 0.14043 -0.04561 0.60521 0.1113 Uiso 1 6 calc R
H15B H 0.15974 -0.06926 0.56111 0.1113 Uiso 1 6 calc R
H15C H 0.18369 -0.04874 0.6253 0.1113 Uiso 1 6 calc R
H15D H 0.14498 -0.15425 0.63618 0.1112 Uiso 1 6 calc R
H15E H 0.1859 -0.10353 0.63131 0.1112 Uiso 1 6 calc R
H15F H 0.15558 -0.12783 0.57251 0.1112 Uiso 1 6 calc R
H16A H 0.43757 0.61131 0.51649 0.0566 Uiso 0.439(11) 6 calc R
H16B H 0.52668 0.60723 0.48688 0.0734 Uiso 0.439(11) 6 calc R
H16C H 0.51159 0.64055 0.51579 0.0734 Uiso 0.439(11) 6 calc R
H16D H 0.48844 0.61361 0.45423 0.0734 Uiso 0.439(11) 6 calc R
H16E H 0.52232 0.57086 0.51236 0.0726 Uiso 0.439(11) 6 calc R
H16F H 0.4772 0.52285 0.51636 0.0726 Uiso 0.439(11) 6 calc R
H16G H 0.50009 0.55061 0.57749 0.0726 Uiso 0.439(11) 6 calc R
H16H H 0.44543 0.57217 0.53757 0.0565 Uiso 0.561(11) 6 calc R
H16I H 0.36933 0.46797 0.64838 0.0726 Uiso 0.561(11) 6 calc R
H16J H 0.34676 0.48525 0.59924 0.0726 Uiso 0.561(11) 6 calc R
H16K H 0.37153 0.51533 0.65803 0.0726 Uiso 0.561(11) 6 calc R
H16L H 0.40313 0.46062 0.63703 0.0767 Uiso 0.561(11) 6 calc R
H16M H 0.45426 0.50075 0.64168 0.0767 Uiso 0.561(11) 6 calc R
H16N H 0.43595 0.47302 0.5793 0.0767 Uiso 0.561(11) 6 calc R
H17A H 0.54714 0.73551 0.41505 0.0492 Uiso 0.585(12) 6 calc R
H17B H 0.6239 0.81629 0.37931 0.0666 Uiso 0.585(12) 6 calc R
H17C H 0.61155 0.85548 0.37483 0.0666 Uiso 0.585(12) 6 calc R
H17D H 0.6136 0.83045 0.31416 0.0666 Uiso 0.585(12) 6 calc R
H17E H 0.5105 0.80385 0.32824 0.0677 Uiso 0.585(12) 6 calc R
H17F H 0.55626 0.82577 0.28954 0.0677 Uiso 0.585(12) 6 calc R
H17G H 0.55378 0.84893 0.35185 0.0677 Uiso 0.585(12) 6 calc R
H17H H 0.54159 0.78646 0.3641 0.0492 Uiso 0.415(12) 6 calc R
H17I H 0.62266 0.78766 0.42223 0.0640 Uiso 0.415(12) 6 calc R
H17J H 0.61114 0.73627 0.42236 0.0640 Uiso 0.415(12) 6 calc R
H17K H 0.60533 0.75844 0.48359 0.0640 Uiso 0.415(12) 6 calc R
H17L H 0.506 0.68343 0.45242 0.0612 Uiso 0.415(12) 6 calc R
H17M H 0.54724 0.70765 0.49925 0.0612 Uiso 0.415(12) 6 calc R
H17N H 0.55196 0.68342 0.43943 0.0612 Uiso 0.415(12) 6 calc R
H19 H 0.14499 0.13522 0.59927 0.0563 Uiso 1 6 calc R
H20 H 0.32033 0.22811 0.61991 0.0553 Uiso 1 6 calc R
H21 H 0.06242 0.28631 0.65647 0.0617 Uiso 1 6 calc R
H22 H 0.0879 -0.21715 0.45516 0.0576 Uiso 1 6 calc R
H23 H 0.02397 -0.12149 0.55202 0.0552 Uiso 1 6 calc R
H27 H 0.25041 0.27062 0.51182 0.0555 Uiso 1 6 calc R
H29 H 0.44362 0.39318 0.4854 0.0543 Uiso 1 6 calc R
H30 H 0.03067 0.08405 0.67138 0.0631 Uiso 1 6 calc R
H32 H -0.06642 0.22266 0.70054 0.0623 Uiso 1 6 calc R
H33 H 0.1833 0.20475 0.53972 0.0561 Uiso 1 6 calc R
H34 H 0.03992 -0.40224 0.52176 0.0620 Uiso 1 6 calc R
H35 H 0.11179 -0.26703 0.50463 0.0617 Uiso 1 6 calc R
H39 H 0.11702 -0.06945 0.42623 0.0539 Uiso 1 6 calc R
H41 H 0.37803 0.2686 0.55667 0.0546 Uiso 1 6 calc R
H46 H -0.00585 0.3551 0.66379 0.0620 Uiso 1 6 calc R
H49 H 0.23569 -0.37799 0.52666 0.0664 Uiso 1 6 calc R
H50 H 0.47815 0.36397 0.44389 0.0560 Uiso 1 6 calc R
H54 H 0.21052 0.09226 0.69396 0.0567 Uiso 1 6 calc R
H55 H 0.03982 0.1522 0.60295 0.0633 Uiso 1 6 calc R
H57 H 0.11029 -0.13912 0.40939 0.0550 Uiso 1 6 calc R
H58 H -0.12036 0.2396 0.74872 0.0632 Uiso 1 6 calc R
H62 H -0.01148 -0.27131 0.58542 0.0592 Uiso 1 6 calc R
H64 H 0.42738 0.43571 0.42005 0.0536 Uiso 1 6 calc R
H65 H -0.14671 -0.59878 0.60525 0.0611 Uiso 1 6 calc R
H67 H -0.02835 -0.45281 0.57783 0.0619 Uiso 1 6 calc R
H70 H 0.57938 0.30037 0.5348 0.0570 Uiso 1 6 calc R
H71 H 0.20208 0.52246 0.61286 0.0635 Uiso 1 6 calc R
H73 H 0.29165 -0.28334 0.39372 0.0670 Uiso 1 6 calc R
H75 H 0.27675 0.15405 0.68377 0.0560 Uiso 1 6 calc R
H77 H -0.02558 -0.33059 0.533 0.0611 Uiso 1 6 calc R
H78 H -0.00724 -0.20412 0.59044 0.0583 Uiso 1 6 calc R
H79 H 0.32012 0.3979 0.52741 0.0544 Uiso 1 6 calc R
H83 H 0.3128 0.45803 0.49531 0.0544 Uiso 1 6 calc R
H84 H 0.06001 0.41106 0.68751 0.0620 Uiso 1 6 calc R
H85 H 0.10313 0.34463 0.58322 0.0620 Uiso 1 6 calc R
H87 H 0.34358 0.53301 0.44679 0.0533 Uiso 1 6 calc R
H88 H -0.04719 0.04915 0.82352 0.0626 Uiso 1 6 calc R
H91 H 0.03534 0.21715 0.61044 0.0632 Uiso 1 6 calc R
H93 H -0.21319 0.31468 0.64668 0.0635 Uiso 1 6 calc R
H94 H -0.03959 0.17843 0.76531 0.0628 Uiso 1 6 calc R
H95 H 0.51326 0.28664 0.58614 0.0562 Uiso 1 6 calc R
H100 H -0.19056 -0.54467 0.47634 0.0607 Uiso 1 6 calc R
H102 H 0.17564 0.38562 0.52774 0.0631 Uiso 1 6 calc R
H106 H 0.1515 -0.29256 0.44867 0.0653 Uiso 1 6 calc R
H107 H 0.12425 0.4776 0.66552 0.0629 Uiso 1 6 calc R
H108 H 0.30853 0.33087 0.5172 0.0544 Uiso 1 6 calc R
H112 H 0.45575 0.50601 0.36483 0.0534 Uiso 1 6 calc R
H113 H -0.13608 -0.46434 0.45038 0.0617 Uiso 1 6 calc R
H114 H -0.2623 0.21754 0.77388 0.0639 Uiso 1 6 calc R
H116 H -0.08054 -0.52926 0.61657 0.0619 Uiso 1 6 calc R
H119 H 0.4477 0.2917 0.59833 0.0558 Uiso 1 6 calc R
H120 H -0.05372 0.1136 0.81296 0.0629 Uiso 1 6 calc R
H121 H 0.55854 0.38415 0.38664 0.0576 Uiso 1 6 calc R
H124 H -0.07461 -0.39995 0.45896 0.0620 Uiso 1 6 calc R
H125 H 0.10602 -0.3864 0.586 0.0649 Uiso 1 6 calc R
H128 H 0.45664 0.57832 0.34168 0.0534 Uiso 1 6 calc R
H131 H 0.23177 -0.26914 0.40165 0.0667 Uiso 1 6 calc R
H134 H -0.19632 0.21916 0.78524 0.0639 Uiso 1 6 calc R
H135 H 0.6187 0.37053 0.37657 0.0578 Uiso 1 6 calc R
H136 H 0.2445 0.45301 0.51153 0.0636 Uiso 1 6 calc R
H152 H 0.06225 -0.13725 0.68487 0.0863 Uiso 1 6 calc R

loop_
_atom_site_aniso_label
_atom_site_aniso_U_11
_atom_site_aniso_U_22
_atom_site_aniso_U_33
_atom_site_aniso_U_12
_atom_site_aniso_U_13
_atom_site_aniso_U_23
La1 0.0251(5) 0.0243(5) 0.0465(5) 0.0134(4) 0.0063(5) 0.0065(5)
La2A 0.0327(5) 0.0282(5) 0.0650(6) 0.0179(5) 0.0033(5) 0.0085(5)
La3A 0.0280(5) 0.0280(5) 0.0662(6) 0.0116(4) 0.0106(5) 0.0062(5)
O1 0.0289(11) 0.0346(14) 0.068(2) 0.0078(10) 0.0025(13) 0.0160(13)
O2 0.068(3) 0.0336(17) 0.067(5) -0.0057(17) 0.046(4) -0.013(2)
O3 0.0242(16) 0.103(6) 0.051(4) 0.036(2) 0.016(2) 0.023(3)
O4 0.037(2) 0.0323(16) 0.0563(10) 0.0175(15) 0.0194(14) 0.0089(12)
O5 0.036(4) 0.056(4) 0.0623(15) 0.016(3) 0.007(3) 0.030(3)
O6 0.0481(19) 0.0290(16) 0.078(2) 0.0194(14) 0.0188(17) -0.0027(14)
O10 0.034(4) 0.061(4) 0.0618(11) 0.036(4) -0.0029(15) 0.020(2)
O11 0.0393(18) 0.037(3) 0.075(3) 0.0187(19) -0.007(2) 0.006(2)
O12 0.0383(8) 0.0413(10) 0.0418(11) 0.0203(8) -0.0001(6) 0.0007(7)
O13 0.052(2) 0.066(5) 0.071(4) 0.048(3) 0.007(2) 0.016(3)
O14 0.070(4) 0.0345(14) 0.086(4) 0.036(3) -0.032(5) 0.0001(17)
O15 0.029(3) 0.0300(8) 0.0652(11) 0.0068(12) 0.0104(15) 0.0054(10)
O20 0.021(2) 0.037(3) 0.113(5) 0.0142(18) 0.011(2) 0.015(3)
O21 0.064(5) 0.0245(18) 0.090(5) 0.015(2) 0.039(3) 0.011(2)
O22 0.0458(12) 0.0450(11) 0.0483(13) 0.0268(10) 0.0001(7) 0.0008(7)
O23 0.0451(16) 0.0321(8) 0.0631(10) 0.0250(10) 0.0087(11) 0.0111(8)
O24 0.0314(10) 0.0279(11) 0.089(2) 0.0098(9) 0.0110(12) 0.0033(13)
O25 0.0345(17) 0.0441(15) 0.086(4) 0.0068(16) -0.007(3) 0.009(3)
O26 0.0432(16) 0.0316(9) 0.0638(14) 0.0242(10) 0.0087(12) 0.0125(10)
O30 0.098(4) 0.058(2) 0.091(4) 0.066(3) -0.017(3) -0.012(3)
O37 0.040(2) 0.0254(19) 0.071(3) 0.0123(18) 0.012(2) 0.022(2)
N16 0.099(4) 0.060(2) 0.093(4) 0.066(3) -0.016(4) -0.014(3)
C4 0.0395(18) 0.0312(14) 0.0632(13) 0.0180(14) 0.0199(14) 0.0085(13)
C5 0.0396(18) 0.0298(16) 0.076(2) 0.0136(16) 0.0120(19) 0.0182(17)
C7 0.0352(15) 0.0314(17) 0.091(2) 0.0160(13) 0.0147(17) 0.0047(17)
C8 0.0350(16) 0.0323(19) 0.090(2) 0.0157(15) 0.0144(18) 0.0051(19)
C9 0.0312(12) 0.0341(12) 0.0664(18) 0.0090(10) 0.0034(14) 0.0159(13)
C11 0.0354(15) 0.0309(16) 0.091(2) 0.0160(13) 0.0148(17) 0.0045(17)
C12 0.0309(12) 0.0352(12) 0.0659(19) 0.0072(9) 0.0041(13) 0.0163(13)
C14 0.0403(17) 0.0382(18) 0.084(2) 0.0192(15) 0.0162(19) 0.0157(17)
C15 0.0476(18) 0.0285(15) 0.080(2) 0.0198(14) 0.0188(16) -0.0015(14)
C18 0.0362(13) 0.0387(14) 0.0680(17) 0.0220(12) 0.0074(15) 0.0166(14)
C19 0.0321(13) 0.0342(13) 0.0667(19) 0.0107(11) 0.0037(15) 0.0154(13)
C20 0.0328(13) 0.0337(13) 0.0678(17) 0.0138(11) 0.0043(15) 0.0160(13)
C21 0.0371(13) 0.0284(13) 0.0888(19) 0.0163(11) 0.0158(14) 0.0028(14)
C22 0.0408(17) 0.0306(13) 0.0723(16) 0.0177(14) 0.0189(16) 0.0100(13)
C23 0.0401(18) 0.0314(14) 0.0660(15) 0.0175(14) 0.0196(15) 0.0093(14)
C25 0.0406(17) 0.0307(14) 0.0698(15) 0.0178(14) 0.0193(15) 0.0095(13)
C26 0.0323(12) 0.0338(13) 0.0674(18) 0.0123(11) 0.0037(14) 0.0156(13)
C27 0.0340(13) 0.0336(13) 0.0682(18) 0.0147(12) 0.0046(15) 0.0160(13)
C28 0.0415(15) 0.0287(13) 0.0865(19) 0.0179(11) 0.0175(15) 0.0024(14)
C29 0.0365(13) 0.0351(12) 0.0680(16) 0.0207(11) 0.0080(15) 0.0162(13)
C30 0.0463(17) 0.0292(15) 0.083(2) 0.0193(13) 0.0185(16) 0.0007(14)
C31 0.0357(12) 0.0361(13) 0.0680(16) 0.0208(11) 0.0075(14) 0.0167(13)
C32 0.0374(14) 0.0288(13) 0.089(2) 0.0162(11) 0.0160(15) 0.0034(15)
C33 0.0338(13) 0.0339(13) 0.0679(18) 0.0134(12) 0.0042(15) 0.0157(14)
C34 0.0399(15) 0.0323(14) 0.0814(18) 0.0170(14) 0.0162(17) 0.0140(15)
C35 0.0401(16) 0.0324(14) 0.0801(17) 0.0169(13) 0.0174(16) 0.0131(14)
C36 0.0385(14) 0.0285(12) 0.0882(19) 0.0168(11) 0.0165(14) 0.0028(14)
C38 0.0404(17) 0.0391(18) 0.084(2) 0.0189(15) 0.0164(18) 0.0156(17)
C39 0.0400(19) 0.0305(14) 0.0656(15) 0.0186(15) 0.0201(15) 0.0081(13)
C40 0.0405(17) 0.0387(18) 0.084(2) 0.0187(15) 0.0170(18) 0.0157(17)
C41 0.0354(12) 0.0353(12) 0.0683(16) 0.0195(11) 0.0068(15) 0.0165(13)
C42 0.0409(16) 0.0312(13) 0.0746(16) 0.0166(13) 0.0185(15) 0.0112(13)
C43 0.0347(12) 0.0341(11) 0.0682(16) 0.0183(11) 0.0064(14) 0.0167(12)
C44 0.0353(14) 0.0317(17) 0.091(2) 0.0160(13) 0.0146(17) 0.0049(17)
C45 0.038(2) 0.0315(14) 0.0583(11) 0.0177(15) 0.0204(14) 0.0083(13)
C46 0.0357(13) 0.0288(13) 0.090(2) 0.0159(11) 0.0152(14) 0.0037(15)
C47 0.0401(15) 0.0360(16) 0.0833(19) 0.0184(14) 0.0166(17) 0.0151(16)
C48 0.0340(12) 0.0339(12) 0.0682(16) 0.0156(11) 0.0050(14) 0.0159(12)
C49 0.0405(18) 0.0397(19) 0.084(2) 0.0191(16) 0.0166(19) 0.0155(19)
C50 0.0365(14) 0.0402(16) 0.0679(19) 0.0226(13) 0.0073(16) 0.0168(15)
C51 0.0453(17) 0.0292(14) 0.084(2) 0.0189(13) 0.0183(16) 0.0013(14)
C52 0.0343(12) 0.0284(12) 0.089(2) 0.0118(11) 0.0135(14) 0.0024(14)
C53 0.0402(16) 0.0313(13) 0.0783(16) 0.0167(13) 0.0177(15) 0.0124(13)
C54 0.0314(13) 0.0344(13) 0.0672(19) 0.0098(11) 0.0031(15) 0.0157(14)
C55 0.0443(17) 0.0293(15) 0.085(2) 0.0185(13) 0.0184(16) 0.0017(14)
C56 0.0399(15) 0.0333(14) 0.0817(17) 0.0176(13) 0.0167(16) 0.0140(14)
C57 0.0405(19) 0.0303(14) 0.0679(16) 0.0185(15) 0.0197(15) 0.0086(13)
C58 0.0354(14) 0.0312(16) 0.091(2) 0.0160(13) 0.0146(16) 0.0047(17)
C60 0.0413(14) 0.0322(11) 0.0669(15) 0.0233(11) 0.0106(14) 0.0137(12)
C61 0.0360(13) 0.0293(13) 0.090(2) 0.0161(11) 0.0154(14) 0.0039(14)
C62 0.0411(17) 0.0315(14) 0.0728(16) 0.0162(14) 0.0186(16) 0.0113(14)
C63 0.0348(12) 0.0284(12) 0.090(2) 0.0142(11) 0.0141(14) 0.0031(14)
C64 0.0404(14) 0.0325(11) 0.0673(15) 0.0229(11) 0.0101(14) 0.0143(12)
C65 0.0396(19) 0.0308(16) 0.077(2) 0.0137(16) 0.0115(19) 0.0177(17)
C66 0.0399(17) 0.0308(14) 0.079(2) 0.0140(15) 0.0127(18) 0.0170(16)
C67 0.0398(17) 0.0311(14) 0.079(2) 0.0144(15) 0.0135(17) 0.0161(16)
C69 0.0406(18) 0.040(2) 0.085(2) 0.0190(16) 0.017(2) 0.0155(19)
C70 0.0371(16) 0.0426(19) 0.068(2) 0.0239(14) 0.0078(17) 0.0163(18)
C71 0.0341(12) 0.0285(13) 0.089(2) 0.0104(10) 0.0132(14) 0.0024(15)
C72 0.0357(12) 0.0283(12) 0.0894(19) 0.0155(11) 0.0152(14) 0.0032(14)
C73 0.0406(18) 0.040(2) 0.085(2) 0.0188(17) 0.0171(19) 0.0157(19)
C74 0.0448(16) 0.0289(14) 0.085(2) 0.0191(12) 0.0182(16) 0.0016(14)
C75 0.0315(13) 0.0339(13) 0.0673(19) 0.0109(11) 0.0031(15) 0.0158(13)
C77 0.0399(16) 0.0313(13) 0.0798(17) 0.0164(14) 0.0166(16) 0.0134(14)
C78 0.0410(18) 0.0315(14) 0.0709(16) 0.0164(14) 0.0191(16) 0.0106(14)
C79 0.0401(15) 0.0331(12) 0.0677(16) 0.0219(11) 0.0100(14) 0.0146(12)
C80 0.0368(15) 0.0418(17) 0.068(2) 0.0234(14) 0.0075(17) 0.0165(16)
C81 0.0470(17) 0.0288(15) 0.082(2) 0.0196(13) 0.0184(16) 0.0000(14)
C82 0.0372(13) 0.0339(11) 0.0679(15) 0.0209(10) 0.0083(14) 0.0160(12)
C83 0.0408(15) 0.0330(12) 0.0674(16) 0.0224(11) 0.0103(14) 0.0141(13)
C84 0.0343(13) 0.0283(13) 0.090(2) 0.0136(12) 0.0139(14) 0.0029(15)
C85 0.0343(13) 0.0282(13) 0.089(2) 0.0131(11) 0.0140(14) 0.0027(15)
C86 0.0394(15) 0.0311(13) 0.0806(17) 0.0161(14) 0.0156(16) 0.0144(14)
C87 0.0420(15) 0.0323(10) 0.0659(14) 0.0238(11) 0.0106(14) 0.0129(12)
C88 0.0465(18) 0.0286(15) 0.083(2) 0.0200(13) 0.0187(16) 0.0005(14)
C89 0.0326(12) 0.0338(12) 0.0673(18) 0.0121(11) 0.0038(14) 0.0157(13)
C90 0.0338(10) 0.0283(12) 0.089(2) 0.0094(9) 0.0133(13) 0.0024(14)
C91 0.0431(16) 0.0292(14) 0.086(2) 0.0181(12) 0.0180(16) 0.0022(14)
C92 0.0427(15) 0.0320(9) 0.0651(13) 0.0241(10) 0.0104(13) 0.0127(10)
C93 0.0350(16) 0.0321(18) 0.090(2) 0.0159(14) 0.0144(18) 0.0050(18)
C94 0.0432(16) 0.0288(14) 0.086(2) 0.0186(12) 0.0177(16) 0.0021(14)
C95 0.0366(15) 0.0409(17) 0.0681(19) 0.0232(13) 0.0074(17) 0.0166(16)
C96 0.0340(9) 0.0286(12) 0.088(2) 0.0084(9) 0.0130(12) 0.0033(14)
C97 0.0373(17) 0.0432(19) 0.068(2) 0.0237(15) 0.0079(18) 0.0162(18)
C98 0.0400(17) 0.0301(15) 0.078(2) 0.0139(15) 0.0130(18) 0.0176(16)
C99 0.0393(14) 0.0332(11) 0.0677(15) 0.0218(10) 0.0095(14) 0.0148(11)
C100 0.0399(18) 0.0296(16) 0.077(2) 0.0138(16) 0.0125(18) 0.0183(17)
C101 0.0414(15) 0.0324(10) 0.0666(15) 0.0232(11) 0.0106(14) 0.0136(12)
C102 0.0340(13) 0.0283(13) 0.089(2) 0.0109(11) 0.0135(14) 0.0022(15)
C103 0.0352(15) 0.0318(17) 0.090(2) 0.0160(13) 0.0146(17) 0.0048(17)
C104 0.0369(15) 0.0416(17) 0.0679(19) 0.0231(14) 0.0075(16) 0.0167(16)
C105 0.0399(16) 0.0309(13) 0.0801(18) 0.0149(14) 0.0144(17) 0.0160(15)
C106 0.0404(16) 0.0375(17) 0.084(2) 0.0184(15) 0.0170(18) 0.0155(17)
C107 0.0345(13) 0.0286(13) 0.090(2) 0.0124(12) 0.0137(14) 0.0028(15)
C108 0.0362(13) 0.0340(11) 0.0683(16) 0.0195(11) 0.0073(15) 0.0162(12)
C109 0.0356(13) 0.0306(15) 0.091(2) 0.0160(11) 0.0149(15) 0.0044(16)
C111 0.0405(18) 0.0312(14) 0.0688(15) 0.0173(14) 0.0194(15) 0.0098(13)
C112 0.0420(16) 0.0320(11) 0.0665(15) 0.0237(11) 0.0109(14) 0.0133(12)
C113 0.0402(17) 0.0301(15) 0.079(2) 0.0141(15) 0.0137(18) 0.0176(16)
C114 0.0351(16) 0.0324(19) 0.091(2) 0.0158(15) 0.0144(18) 0.0053(19)
C116 0.0398(18) 0.0312(15) 0.078(2) 0.0136(16) 0.0118(19) 0.0172(17)
C119 0.0364(15) 0.0399(16) 0.0681(19) 0.0227(13) 0.0074(16) 0.0166(15)
C120 0.0459(18) 0.0288(15) 0.084(2) 0.0196(13) 0.0185(16) 0.0013(14)
C121 0.0373(16) 0.0427(18) 0.068(2) 0.0232(15) 0.0078(17) 0.0167(17)
C122 0.040(2) 0.0285(17) 0.073(2) 0.0137(17) 0.012(2) 0.0197(19)
C124 0.0402(17) 0.0303(15) 0.080(2) 0.0143(15) 0.0142(17) 0.0169(16)
C125 0.0403(17) 0.0372(17) 0.084(2) 0.0188(15) 0.0162(18) 0.0155(17)
C128 0.0424(16) 0.0320(11) 0.0661(15) 0.0238(11) 0.0109(14) 0.0130(12)
C131 0.0406(18) 0.0396(19) 0.085(2) 0.0187(16) 0.0172(19) 0.0157(18)
C132 0.0342(12) 0.0284(12) 0.089(2) 0.0114(11) 0.0136(14) 0.0025(14)
C134 0.0353(15) 0.0323(18) 0.091(2) 0.0159(15) 0.0145(18) 0.0052(18)
C135 0.0374(17) 0.0432(19) 0.068(2) 0.0235(15) 0.0078(18) 0.0164(18)
C136 0.0340(12) 0.0285(13) 0.089(2) 0.0101(10) 0.0133(14) 0.0023(15)
C142 0.0350(17) 0.032(2) 0.090(3) 0.0155(17) 0.014(2) 0.005(2)
C149 0.0439(15) 0.0323(8) 0.0638(11) 0.0245(9) 0.0098(12) 0.0120(9)
C150 0.0372(18) 0.044(2) 0.068(2) 0.0237(16) 0.0079(19) 0.016(2)
C151 0.041(2) 0.040(2) 0.085(2) 0.0190(18) 0.017(2) 0.015(2)
C152 0.099(4) 0.059(2) 0.092(4) 0.065(3) -0.016(3) -0.012(3)
C153 0.099(4) 0.061(3) 0.094(4) 0.064(3) -0.016(4) -0.013(3)
C154 0.099(4) 0.063(3) 0.095(4) 0.066(3) -0.016(4) -0.014(4)

loop_
_atom_type_symbol
_atom_type_description
_atom_type_scat_dispersion_real
_atom_type_scat_dispersion_imag
_atom_type_scat_source
C C 0.0033 0.0016
;
International Tables for Crystallography
(1992, Vol. C, Tables 4.2.6.8 and 6.1.1.4)
;
H H 0.0000 0.0000
;
International Tables for Crystallography
(1992, Vol. C, Table 6.1.1.4)
;
La La -0.2871 2.4523
;
International Tables for Crystallography
(1992, Vol. C, Tables 4.2.6.8 and 6.1.1.4)
;
O O 0.0106 0.0060
;
International Tables for Crystallography
(1992, Vol. C, Tables 4.2.6.8 and 6.1.1.4)
;
N N 0.0061 0.0033
;
International Tables for Crystallography
(1992, Vol. C, Tables 4.2.6.8 and 6.1.1.4)
;

loop_
_geom_angle_atom_site_label_1
_geom_angle_atom_site_label_2
_geom_angle_atom_site_label_3
_geom_angle
_geom_angle_publ_flag
_geom_angle_site_symmetry_1
_geom_angle_site_symmetry_3
O1 La1 O2 154.0(6) yes . .
O1 La1 O3 127.7(5) yes . .
O1 La1 O4 98.5(3) yes . .
O1 La1 O4 141.3(4) yes . 6_555
O1 La1 O5 81.5(4) yes . .
O1 La1 O5 47.3(4) yes . 2_554
O1 La1 O6 72.5(4) yes . .
O1 La1 O30 82.9(4) yes . .
O1 La1 C45 161.8(5) yes . 6_555
O2 La1 O3 77.4(6) yes . .
O2 La1 O4 78.1(4) yes . .
O2 La1 O4 46.2(4) yes . 6_555
O2 La1 O5 88.3(4) yes . .
O2 La1 O5 141.7(4) yes . 2_554
O2 La1 O6 128.3(5) yes . .
O2 La1 O30 71.4(5) yes . .
O2 La1 C45 22.0(5) yes . 6_555
O3 La1 O4 79.2(5) yes . .
O3 La1 O4 69.6(4) yes . 6_555
O3 La1 O5 125.6(5) yes . .
O3 La1 O5 88.3(5) yes . 2_554
O3 La1 O6 72.5(5) yes . .
O3 La1 O30 141.7(5) yes . .
O3 La1 C45 66.8(5) yes . 6_555
O4 La1 O4 119.8(3) yes . 6_555
O4 La1 O5 148.5(5) yes . .
O4 La1 O5 64.3(3) yes . 2_554
O4 La1 O6 133.5(4) yes . .
O4 La1 O30 73.1(4) yes . .
O4 La1 C45 95.1(4) yes . 6_555
O4 La1 O5 63.3(4) yes 6_555 .
O4 La1 O5 155.1(4) yes 6_555 2_554
O4 La1 O6 83.8(4) yes 6_555 .
O4 La1 O30 102.1(4) yes 6_555 .
O4 La1 C45 25.5(5) yes 6_555 6_555
O5 La1 O5 127.8(4) yes . 2_554
O5 La1 O6 76.9(5) yes . .
O5 La1 O30 75.7(5) yes . .
O5 La1 C45 80.6(4) yes . 6_555
O5 La1 O6 78.4(4) yes 2_554 .
O5 La1 O30 102.5(4) yes 2_554 .
O5 La1 C45 150.9(5) yes 2_554 6_555
O6 La1 O30 145.4(5) yes . .
O6 La1 C45 106.3(4) yes . 6_555
O30 La1 C45 89.6(4) yes . 6_555
O10 La2A O11 73.0(4) yes . .
O10 La2A O12 85.5(4) yes . .
O10 La2A O13 126.8(5) yes . .
O10 La2A O14 93.0(4) yes . .
O10 La2A O15 157.8(3) yes . .
O10 La2A O23 124.1(4) yes . .
O10 La2A O26 81.6(5) yes . .
O10 La2A O37 70.0(5) yes . 2_564
O10 La2A C122 81.8(5) yes . 2_564
O10 La2A C149 101.4(5) yes . .
O11 La2A O12 146.7(5) yes . .
O11 La2A O13 71.6(5) yes . .
O11 La2A O14 126.0(6) yes . .
O11 La2A O15 127.1(4) yes . .
O11 La2A O23 75.6(4) yes . .
O11 La2A O26 79.9(5) yes . .
O11 La2A O37 72.0(5) yes . 2_564
O11 La2A C122 100.6(5) yes . 2_564
O11 La2A C149 74.5(5) yes . .
O12 La2A O13 140.7(4) yes . .
O12 La2A O14 79.2(5) yes . .
O12 La2A O15 79.8(4) yes . .
O12 La2A O23 97.3(4) yes . .
O12 La2A O26 71.9(4) yes . .
O12 La2A O37 124.4(4) yes . 2_564
O12 La2A C122 101.2(4) yes . 2_564
O12 La2A C149 85.6(5) yes . .
O13 La2A O14 77.5(5) yes . .
O13 La2A O15 62.2(4) yes . .
O13 La2A O23 82.9(5) yes . .
O13 La2A O26 128.2(4) yes . .
O13 La2A O37 62.0(5) yes . 2_564
O13 La2A C122 67.3(5) yes . 2_564
O13 La2A C149 105.9(5) yes . .
O14 La2A O15 68.0(4) yes . .
O14 La2A O23 142.5(4) yes . .
O14 La2A O26 150.9(4) yes . .
O14 La2A O37 54.5(5) yes . 2_564
O14 La2A C122 25.6(5) yes . 2_564
O14 La2A C149 158.1(5) yes . .
O15 La2A O23 74.5(4) yes . .
O15 La2A O26 109.0(4) yes . .
O15 La2A O37 105.0(4) yes . 2_564
O15 La2A C122 84.8(5) yes . 2_564
O15 La2A C149 94.0(5) yes . .
O23 La2A O26 48.0(4) yes . .
O23 La2A O37 138.0(4) yes . 2_564
O23 La2A C122 149.3(5) yes . 2_564
O23 La2A C149 24.9(5) yes . .
O26 La2A O37 144.6(4) yes . 2_564
O26 La2A C122 162.5(4) yes . 2_564
O26 La2A C149 23.2(4) yes . .
O37 La2A C122 28.8(4) yes 2_564 2_564
O37 La2A C149 146.5(5) yes 2_564 .
C122 La2A C149 172.8(5) yes 2_564 .
O10 La3A O15 136.5(4) yes 5_565 .
O10 La3A O20 75.0(4) yes 5_565 .
O10 La3A O21 82.4(4) yes 5_565 .
O10 La3A O22 95.4(3) yes 5_565 .
O10 La3A O23 125.4(4) yes 5_565 .
O10 La3A O24 50.2(4) yes 5_565 .
O10 La3A O25 142.3(4) yes 5_565 .
O10 La3A O37 72.3(4) yes 5_565 6_665
O10 La3A C96 25.8(5) yes 5_565 .
O10 La3A C142 149.6(4) yes 5_565 2_664
O15 La3A O20 72.7(4) yes . .
O15 La3A O21 60.1(4) yes . .
O15 La3A O22 127.4(4) yes . .
O15 La3A O23 71.5(4) yes . .
O15 La3A O24 143.6(4) yes . .
O15 La3A O25 54.5(5) yes . .
O15 La3A O37 104.8(4) yes . 6_665
O15 La3A C96 146.3(6) yes . .
O15 La3A C142 29.8(5) yes . 2_664
O20 La3A O21 71.4(5) yes . .
O20 La3A O22 146.0(4) yes . .
O20 La3A O23 74.1(5) yes . .
O20 La3A O24 78.1(4) yes . .
O20 La3A O25 127.0(5) yes . .
O20 La3A O37 126.0(4) yes . 6_665
O20 La3A C96 73.7(5) yes . .
O20 La3A C142 102.5(5) yes . 2_664
O21 La3A O22 140.7(4) yes . .
O21 La3A O23 126.7(5) yes . .
O21 La3A O24 129.0(5) yes . .
O21 La3A O25 78.3(5) yes . .
O21 La3A O37 62.6(5) yes . 6_665
O21 La3A C96 106.0(6) yes . .
O21 La3A C142 68.5(5) yes . 2_664
O22 La3A O23 86.4(4) yes . .
O22 La3A O24 71.2(4) yes . .
O22 La3A O25 80.2(5) yes . .
O22 La3A O37 79.2(4) yes . 6_665
O22 La3A C96 83.7(5) yes . .
O22 La3A C142 101.5(4) yes . 2_664
O23 La3A O24 79.9(4) yes . .
O23 La3A O25 91.9(4) yes . .
O23 La3A O37 158.5(4) yes . 6_665
O23 La3A C96 101.7(5) yes . .
O23 La3A C142 81.0(5) yes . 2_664
O24 La3A O25 150.6(6) yes . .
O24 La3A O37 109.9(5) yes . 6_665
O24 La3A C96 24.5(6) yes . .
O24 La3A C142 160.0(5) yes . 2_664
O25 La3A O37 70.1(4) yes . 6_665
O25 La3A C96 158.2(6) yes . .
O25 La3A C142 24.7(5) yes . 2_664
O37 La3A C96 92.6(5) yes 6_665 .
O37 La3A C142 86.2(5) yes 6_665 2_664
C96 La3A C142 174.3(6) yes . 2_664
La1 O1 C12 96.0(10) yes . .
La1 O2 C45 99.7(15) yes . 6_555
La1 O3 C15 135.7(16) yes . 2_554
La1 O4 La1 107.6(4) yes . 2_554
La1 O4 C45 156.9(14) yes . .
La1 O4 C45 87.8(10) yes 2_554 .
La1 O5 La1 107.8(6) yes . 6_555
La1 O5 C12 157.0(14) yes . 6_555
La1 O5 C12 92.6(10) yes 6_555 6_555
La1 O6 C15 126.3(9) yes . .
La2A O10 La3A 110.9(5) yes . 3_664
La2A O10 C96 146.9(12) yes . 3_664
La3A O10 C96 91.7(11) yes 3_664 3_664
La2A O11 C150 145.6(12) yes . 2_554
La2A O13 C151 137.3(15) yes . 1_565
La2A O14 C122 95.7(8) yes . 2_564
La2A O15 La3A 101.5(4) yes . .
La2A O15 C142 119.0(11) yes . 2_664
La3A O15 C142 80.2(9) yes . 2_664
La3A O20 C151 142.1(10) yes . 1_565
La3A O21 C150 134.2(12) yes . 6_565
La2A O23 La3A 109.3(5) yes . .
La2A O23 C149 94.0(10) yes . .
La3A O23 C149 145.9(14) yes . .
La3A O24 C96 97.6(10) yes . .
La3A O25 C142 101.9(13) yes . 2_664
La2A O26 C149 101.8(14) yes . .
La1 O30 C152 147.0(11) yes . .
La2A O37 La3A 103.7(4) yes 6_445 2_544
La2A O37 C122 80.6(7) yes 6_445 .
La3A O37 C122 124.9(11) yes 2_544 .
C152 N16 C153 115.0(16) yes . .
C152 N16 C154 153.5(14) yes . .
C153 N16 C154 91.4(14) yes . .
C16A N17A C16B 107(2) yes . .
C16A N17A C16C 160.6(18) yes . .
C16B N17A C16C 93(2) yes . .
C16D N17B C16E 111(2) yes . .
C16D N17B C16F 156.2(19) yes . .
C16E N17B C16F 92.9(18) yes . .
C17A N18A C17B 135.4(19) yes . .
C17A N18A C17C 131.3(16) yes . .
C17B N18A C17C 93.3(15) yes . .
C17D N18B C17E 139.7(19) yes . .
C17D N18B C17F 128(2) yes . .
C17E N18B C17F 92(2) yes . .
C23 C4 C39 119(2) yes . .
C23 C4 C45 121.2(18) yes . .
C39 C4 C45 119.3(15) yes . .
C65 C5 C100 120.0(7) yes . .
C65 C5 C122 120.9(10) yes . .
C100 C5 C122 119.1(11) yes . .
C11 C7 C103 123(2) yes . .
C93 C8 C114 120(2) yes . .
C93 C8 C142 116(2) yes . .
C114 C8 C142 124.1(16) yes . .
C12 C9 C19 127(2) yes . .
C12 C9 C54 122(2) yes . .
C19 C9 C54 111.7(16) yes . .
C7 C11 C109 123.9(15) yes . .
O1 C12 O5 123.6(15) yes . 2_554
O1 C12 C9 121.4(18) yes . .
O5 C12 C9 114.7(19) yes 2_554 .
C38 C14 C125 124.5(17) yes . .
O3 C15 O6 128(2) yes 6_555 .
O3 C15 C81 116(2) yes 6_555 .
O6 C15 C81 111.5(13) yes . .
O22 C16A N17A 144.6(19) yes . .
O22 C16D N17B 128.1(16) yes . .
O12 C17A N18A 118.5(17) yes . .
O12 C17D N18B 104.5(17) yes . .
C31 C18 C50 119(2) yes . .
C31 C18 C119 119.1(17) yes . .
C50 C18 C119 121(2) yes . .
C9 C19 C89 126(2) yes . .
C26 C20 C48 127(2) yes . .
C36 C21 C72 117(2) yes . .
C25 C22 C42 121(2) yes . .
C4 C23 C111 127.6(19) yes . .
C22 C25 C57 128(2) yes . .
C22 C25 C111 113.3(16) yes . .
C57 C25 C111 119(2) yes . .
C20 C26 C75 128(2) yes . .
C20 C26 C89 117(2) yes . .
C75 C26 C89 115.0(15) yes . .
C33 C27 C48 122.0(18) yes . .
C36 C28 C91 120.8(17) yes . .
C36 C28 C94 119.7(18) yes . .
C91 C28 C94 120(2) yes . .
C31 C29 C82 121.9(15) yes . .
C51 C30 C81 120.0(13) yes . .
C18 C31 C29 120.0(16) yes . .
C18 C31 C41 119(2) yes . .
C29 C31 C41 121(2) yes . .
C36 C32 C61 121.7(16) yes . .
C27 C33 C89 121.3(19) yes . .
C56 C34 C86 123(2) yes . .
C53 C35 C56 118.2(16) yes . .
C21 C36 C28 116(2) yes . .
C21 C36 C32 123(2) yes . .
C28 C36 C32 120.3(15) yes . .
C14 C38 C40 121.1(14) yes . .
C14 C38 C49 118.9(13) yes . .
C40 C38 C49 120.0(10) yes . .
C4 C39 C57 119.1(16) yes . .
C38 C40 C106 114.2(11) yes . .
C38 C40 C131 120.0(13) yes . .
C106 C40 C131 125.6(14) yes . .
C31 C41 C43 119(2) yes . .
C22 C42 C53 116.0(19) yes . .
C22 C42 C62 124(2) yes . .
C53 C42 C62 119.9(16) yes . .
C41 C43 C48 123(2) yes . .
C41 C43 C108 117.2(14) yes . .
C48 C43 C108 120(2) yes . .
C58 C44 C103 124.3(16) yes . .
C58 C44 C134 121(2) yes . .
C103 C44 C134 115(2) yes . .
La1 C45 O2 58.3(12) yes 2_554 2_554
La1 C45 O4 66.7(10) yes 2_554 .
La1 C45 C4 168.3(13) yes 2_554 .
O2 C45 O4 119.5(17) yes 2_554 .
O2 C45 C4 117.1(19) yes 2_554 .
O4 C45 C4 121.4(15) yes . .
C61 C46 C72 120(2) yes . .
C56 C47 C106 119(2) yes . .
C56 C47 C125 119.8(16) yes . .
C106 C47 C125 119(2) yes . .
C20 C48 C27 113.3(14) yes . .
C20 C48 C43 123(2) yes . .
C27 C48 C43 123.6(19) yes . .
C38 C49 C69 120.0(12) yes . .
C18 C50 C104 126(2) yes . .
C30 C51 C55 122.0(14) yes . .
C30 C51 C74 120.0(10) yes . .
C55 C51 C74 117.5(14) yes . .
C85 C52 C102 121(2) yes . .
C85 C52 C132 115.9(19) yes . .
C102 C52 C132 121.5(14) yes . .
C35 C53 C42 122.5(15) yes . .
C35 C53 C77 120(2) yes . .
C42 C53 C77 117(2) yes . .
C9 C54 C75 131(2) yes . .
C51 C55 C91 112.2(17) yes . .
C34 C56 C35 120(2) yes . .
C34 C56 C47 122(2) yes . .
C35 C56 C47 116.4(17) yes . .
C25 C57 C39 123.0(19) yes . .
C44 C58 C109 117.8(19) yes . .
C64 C60 C101 119.9(15) yes . .
C64 C60 C112 117(2) yes . .
C101 C60 C112 123(2) yes . .
C32 C61 C46 117(2) yes . .
C32 C61 C109 123.2(14) yes . .
C46 C61 C109 120(2) yes . .
C42 C62 C78 114.2(17) yes . .
C72 C63 C84 114.6(17) yes . .
C72 C63 C85 123.7(19) yes . .
C84 C63 C85 121.6(15) yes . .
C60 C64 C99 116(2) yes . .
C5 C65 C116 120.0(10) yes . .
C67 C66 C98 119.9(12) yes . .
C67 C66 C116 119.6(13) yes . .
C98 C66 C116 120.0(7) yes . .
C66 C67 C105 120.5(19) yes . .
C49 C69 C73 120.0(12) yes . .
C49 C69 C151 120.1(13) yes . .
C73 C69 C151 119.7(11) yes . .
C80 C70 C97 122.0(19) yes . .
C90 C71 C132 124.1(19) yes . .
C21 C72 C46 120.8(15) yes . .
C21 C72 C63 120.2(19) yes . .
C46 C72 C63 119.0(19) yes . .
C69 C73 C131 120.0(10) yes . .
C51 C74 C94 126.3(12) yes . .
C51 C74 C120 120.0(12) yes . .
C94 C74 C120 113.7(13) yes . .
C26 C75 C54 117(2) yes . .
C53 C77 C86 121(2) yes . .
C62 C78 C111 128(2) yes . .
C83 C79 C99 120.0(16) yes . .
C70 C80 C95 121.1(18) yes . .
C70 C80 C104 117.8(15) yes . .
C95 C80 C104 121.0(19) yes . .
C15 C81 C30 118.1(14) yes . .
C15 C81 C88 121.8(12) yes . .
C30 C81 C88 120.0(13) yes . .
C29 C82 C99 121.3(13) yes . .
C29 C82 C108 113.3(19) yes . .
C99 C82 C108 125(2) yes . .
C79 C83 C101 121(2) yes . .
C63 C84 C107 117.6(18) yes . .
C52 C85 C63 122(2) yes . .
C34 C86 C77 118.0(15) yes . .
C34 C86 C105 122(2) yes . .
C77 C86 C105 119(2) yes . .
C92 C87 C101 120.7(19) yes . .
C81 C88 C120 120.0(10) yes . .
C19 C89 C26 118(2) yes . .
C19 C89 C33 122.0(19) yes . .
C26 C89 C33 119.5(15) yes . .
C71 C90 C96 120.4(19) yes . .
C71 C90 C136 119.6(15) yes . .
C96 C90 C136 118.2(19) yes . .
C28 C91 C55 129.7(19) yes . .
C87 C92 C128 120(2) yes . .
C87 C92 C149 119.2(19) yes . .
C128 C92 C149 119.1(14) yes . .
C8 C93 C103 118(2) yes . .
C28 C94 C74 113.8(18) yes . .
C80 C95 C119 125.1(19) yes . .
La3A C96 O10 62.5(9) yes . 5_565
La3A C96 O24 57.8(8) yes . .
La3A C96 C90 177.5(15) yes . .
O10 C96 O24 120.1(15) yes 5_565 .
O10 C96 C90 118.9(19) yes 5_565 .
O24 C96 C90 120.9(18) yes . .
C70 C97 C135 124.3(19) yes . .
C70 C97 C150 120.0(18) yes . .
C135 C97 C150 115.6(15) yes . .
C66 C98 C100 120.0(10) yes . .
C66 C98 C113 110.9(10) yes . .
C100 C98 C113 128.9(13) yes . .
C64 C99 C79 123(2) yes . .
C64 C99 C82 121(2) yes . .
C79 C99 C82 115.4(15) yes . .
C5 C100 C98 120.0(10) yes . .
C60 C101 C83 120(2) yes . .
C60 C101 C87 118.8(14) yes . .
C83 C101 C87 121(2) yes . .
C52 C102 C136 120.8(19) yes . .
C7 C103 C44 114(2) yes . .
C7 C103 C93 126(2) yes . .
C44 C103 C93 120.5(15) yes . .
C50 C104 C80 111.7(14) yes . .
C50 C104 C121 131.1(19) yes . .
C80 C104 C121 117(2) yes . .
C67 C105 C86 118.5(19) yes . .
C67 C105 C124 117.0(15) yes . .
C86 C105 C124 124.2(17) yes . .
C40 C106 C47 124(2) yes . .
C84 C107 C132 123(2) yes . .
C43 C108 C82 127(2) yes . .
C11 C109 C58 117(2) yes . .
C11 C109 C61 117.8(14) yes . .
C58 C109 C61 125.3(19) yes . .
C23 C111 C25 111.5(13) yes . .
C23 C111 C78 129.1(18) yes . .
C25 C111 C78 119.4(19) yes . .
C60 C112 C128 120(2) yes . .
C98 C113 C124 130.8(19) yes . .
C8 C114 C134 124.5(17) yes . .
C65 C116 C66 120.0(10) yes . .
C18 C119 C95 115.0(16) yes . .
C74 C120 C88 120.0(12) yes . .
C104 C121 C135 125.3(19) yes . .
La2A C122 O14 58.6(7) yes 6_445 6_445
La2A C122 O37 70.6(5) yes 6_445 .
La2A C122 C5 170.1(11) yes 6_445 .
O14 C122 O37 129.2(10) yes 6_445 .
O14 C122 C5 113.5(13) yes 6_445 .
O37 C122 C5 117.2(11) yes . .
C105 C124 C113 120.2(19) yes . .
C14 C125 C47 116.9(15) yes . .
C92 C128 C112 117.4(14) yes . .
C40 C131 C73 120.0(12) yes . .
C52 C132 C71 114.4(19) yes . .
C52 C132 C107 120.2(15) yes . .
C71 C132 C107 125.4(19) yes . .
C44 C134 C114 122(2) yes . .
C97 C135 C121 113.7(16) yes . .
C90 C136 C102 119(2) yes . .
La3A C142 O15 70.0(9) yes 6_455 6_455
La3A C142 O25 53.5(10) yes 6_455 6_455
La3A C142 C8 167.5(15) yes 6_455 .
O15 C142 O25 123.3(18) yes 6_455 6_455
O15 C142 C8 115.2(13) yes 6_455 .
O25 C142 C8 119.6(19) yes 6_455 .
La2A C149 O23 61.0(10) yes . .
La2A C149 O26 55.0(12) yes . .
La2A C149 C92 178.2(13) yes . .
O23 C149 O26 115.4(19) yes . .
O23 C149 C92 120.6(15) yes . .
O26 C149 C92 123(2) yes . .
O11 C150 O21 123.0(18) yes 6_555 2_654
O11 C150 C97 122.4(15) yes 6_555 .
O21 C150 C97 112.7(17) yes 2_654 .
O13 C151 O20 122.1(19) yes 1_545 1_545
O13 C151 C69 114.5(18) yes 1_545 .
O20 C151 C69 123.3(14) yes 1_545 .
O30 C152 N16 106.6(12) yes . .
C11 C7 H7 118.267 no . .
C103 C7 H7 118.289 no . .
C7 C11 H11 118.056 no . .
C109 C11 H11 118.081 no . .
C38 C14 H14 117.764 no . .
C125 C14 H14 117.757 no . .
O22 C16A H16A 107.704 no . .
N17A C16A H16A 107.690 no . .
N17A C16B H16B 109.463 no . .
N17A C16B H16C 109.466 no . .
N17A C16B H16D 109.467 no . .
H16B C16B H16C 109.473 no . .
H16B C16B H16D 109.463 no . .
H16C C16B H16D 109.495 no . .
N17A C16C H16E 109.465 no . .
N17A C16C H16F 109.488 no . .
N17A C16C H16G 109.464 no . .
H16E C16C H16F 109.468 no . .
H16E C16C H16G 109.475 no . .
H16F C16C H16G 109.467 no . .
O22 C16D H16H 115.951 no . .
N17B C16D H16H 115.914 no . .
N17B C16E H16I 109.475 no . .
N17B C16E H16J 109.465 no . .
N17B C16E H16K 109.469 no . .
H16I C16E H16J 109.477 no . .
H16I C16E H16K 109.484 no . .
H16J C16E H16K 109.456 no . .
N17B C16F H16L 109.472 no . .
N17B C16F H16M 109.485 no . .
N17B C16F H16N 109.479 no . .
H16L C16F H16M 109.474 no . .
H16L C16F H16N 109.467 no . .
H16M C16F H16N 109.450 no . .
O12 C17A H17A 120.731 no . .
N18A C17A H17A 120.738 no . .
N18A C17B H17B 109.475 no . .
N18A C17B H17C 109.475 no . .
N18A C17B H17D 109.465 no . .
H17B C17B H17C 109.467 no . .
H17B C17B H17D 109.479 no . .
H17C C17B H17D 109.466 no . .
N18A C17C H17E 109.454 no . .
N18A C17C H17F 109.453 no . .
N18A C17C H17G 109.476 no . .
H17E C17C H17F 109.471 no . .
H17E C17C H17G 109.486 no . .
H17F C17C H17G 109.487 no . .
O12 C17D H17H 127.780 no . .
N18B C17D H17H 127.744 no . .
N18B C17E H17I 109.475 no . .
N18B C17E H17J 109.471 no . .
N18B C17E H17K 109.468 no . .
H17I C17E H17J 109.483 no . .
H17I C17E H17K 109.458 no . .
H17J C17E H17K 109.472 no . .
N18B C17F H17L 109.471 no . .
N18B C17F H17M 109.488 no . .
N18B C17F H17N 109.477 no . .
H17L C17F H17M 109.480 no . .
H17L C17F H17N 109.447 no . .
H17M C17F H17N 109.464 no . .
C9 C19 H19 116.864 no . .
C89 C19 H19 116.865 no . .
C26 C20 H20 116.555 no . .
C48 C20 H20 116.542 no . .
C36 C21 H21 121.270 no . .
C72 C21 H21 121.267 no . .
C25 C22 H22 119.334 no . .
C42 C22 H22 119.309 no . .
C4 C23 H23 116.209 no . .
C111 C23 H23 116.195 no . .
C33 C27 H27 119.010 no . .
C48 C27 H27 119.018 no . .
C31 C29 H29 119.075 no . .
C82 C29 H29 119.071 no . .
C51 C30 H30 119.978 no . .
C81 C30 H30 120.024 no . .
C36 C32 H32 119.152 no . .
C61 C32 H32 119.113 no . .
C27 C33 H33 119.365 no . .
C89 C33 H33 119.368 no . .
C56 C34 H34 118.447 no . .
C86 C34 H34 118.439 no . .
C53 C35 H35 120.879 no . .
C56 C35 H35 120.900 no . .
C4 C39 H39 120.435 no . .
C57 C39 H39 120.462 no . .
C31 C41 H41 120.448 no . .
C43 C41 H41 120.438 no . .
C61 C46 H46 119.904 no . .
C72 C46 H46 119.918 no . .
C38 C49 H49 120.010 no . .
C69 C49 H49 119.980 no . .
C18 C50 H50 117.234 no . .
C104 C50 H50 117.204 no . .
C9 C54 H54 114.409 no . .
C75 C54 H54 114.386 no . .
C51 C55 H55 123.896 no . .
C91 C55 H55 123.866 no . .
C25 C57 H57 118.484 no . .
C39 C57 H57 118.470 no . .
C44 C58 H58 121.100 no . .
C109 C58 H58 121.055 no . .
C42 C62 H62 122.872 no . .
C78 C62 H62 122.882 no . .
C60 C64 H64 122.175 no . .
C99 C64 H64 122.161 no . .
C5 C65 H65 119.999 no . .
C116 C65 H65 119.992 no . .
C66 C67 H67 119.750 no . .
C105 C67 H67 119.762 no . .
C80 C70 H70 118.987 no . .
C97 C70 H70 118.998 no . .
C90 C71 H71 117.940 no . .
C132 C71 H71 117.938 no . .
C69 C73 H73 120.017 no . .
C131 C73 H73 119.993 no . .
C26 C75 H75 121.670 no . .
C54 C75 H75 121.678 no . .
C53 C77 H77 119.752 no . .
C86 C77 H77 119.738 no . .
C62 C78 H78 116.255 no . .
C111 C78 H78 116.240 no . .
C83 C79 H79 120.018 no . .
C99 C79 H79 120.000 no . .
C79 C83 H83 119.593 no . .
C101 C83 H83 119.623 no . .
C63 C84 H84 121.193 no . .
C107 C84 H84 121.232 no . .
C52 C85 H85 119.100 no . .
C63 C85 H85 119.087 no . .
C92 C87 H87 119.661 no . .
C101 C87 H87 119.654 no . .
C81 C88 H88 119.991 no . .
C120 C88 H88 120.011 no . .
C28 C91 H91 115.142 no . .
C55 C91 H91 115.163 no . .
C8 C93 H93 121.050 no . .
C103 C93 H93 121.070 no . .
C28 C94 H94 123.073 no . .
C74 C94 H94 123.079 no . .
C80 C95 H95 117.473 no . .
C119 C95 H95 117.475 no . .
C5 C100 H100 119.996 no . .
C98 C100 H100 120.001 no . .
C52 C102 H102 119.606 no . .
C136 C102 H102 119.599 no . .
C40 C106 H106 118.171 no . .
C47 C106 H106 118.157 no . .
C84 C107 H107 118.729 no . .
C132 C107 H107 118.717 no . .
C43 C108 H108 116.314 no . .
C82 C108 H108 116.322 no . .
C60 C112 H112 120.169 no . .
C128 C112 H112 120.138 no . .
C98 C113 H113 114.616 no . .
C124 C113 H113 114.609 no . .
C8 C114 H114 117.723 no . .
C134 C114 H114 117.738 no . .
C65 C116 H116 120.007 no . .
C66 C116 H116 119.998 no . .
C18 C119 H119 122.530 no . .
C95 C119 H119 122.500 no . .
C74 C120 H120 119.995 no . .
C88 C120 H120 119.995 no . .
C104 C121 H121 117.364 no . .
C135 C121 H121 117.372 no . .
C105 C124 H124 119.914 no . .
C113 C124 H124 119.933 no . .
C14 C125 H125 121.532 no . .
C47 C125 H125 121.535 no . .
C92 C128 H128 121.289 no . .
C112 C128 H128 121.318 no . .
C40 C131 H131 120.015 no . .
C73 C131 H131 119.985 no . .
C44 C134 H134 118.943 no . .
C114 C134 H134 118.912 no . .
C97 C135 H135 123.171 no . .
C121 C135 H135 123.128 no . .
C90 C136 H136 120.482 no . .
C102 C136 H136 120.500 no . .
O30 C152 H152 126.691 no . .
N16 C152 H152 126.693 no . .
N16 C153 H15A 109.464 no . .
N16 C153 H15B 109.459 no . .
N16 C153 H15C 109.469 no . .
H15A C153 H15B 109.472 no . .
H15A C153 H15C 109.482 no . .
H15B C153 H15C 109.481 no . .
N16 C154 H15D 109.471 no . .
N16 C154 H15E 109.480 no . .
N16 C154 H15F 109.482 no . .
H15D C154 H15E 109.452 no . .
H15D C154 H15F 109.466 no . .
H15E C154 H15F 109.476 no . .

loop_
_geom_bond_atom_site_label_1
_geom_bond_atom_site_label_2
_geom_bond_distance
_geom_bond_publ_flag
_geom_bond_site_symmetry_2
La1 O1 2.759(10) yes .
La1 O2 2.637(12) yes .
La1 O3 2.476(17) yes .
La1 O4 2.507(12) yes .
La1 O4 2.808(12) yes 6_555
La1 O5 2.542(14) yes .
La1 O5 2.768(15) yes 2_554
La1 O6 2.482(16) yes .
La1 O30 2.532(18) yes .
La1 C45 3.06(2) yes 6_555
La2A O10 2.563(13) yes .
La2A O11 2.371(11) yes .
La2A O12 2.455(11) yes .
La2A O13 2.444(16) yes .
La2A O14 2.559(15) yes .
La2A O15 2.638(13) yes .
La2A O23 2.680(13) yes .
La2A O26 2.559(15) yes .
La2A O37 2.850(12) yes 2_564
La2A C122 2.982(9) yes 2_564
La2A C149 3.06(2) yes .
La3A O10 2.661(16) yes 5_565
La3A O15 2.904(12) yes .
La3A O20 2.411(16) yes .
La3A O21 2.454(16) yes .
La3A O22 2.416(15) yes .
La3A O23 2.588(13) yes .
La3A O24 2.561(10) yes .
La3A O25 2.500(11) yes .
La3A O37 2.617(14) yes 6_665
La3A C96 2.998(15) yes .
La3A C142 3.05(2) yes 2_664
O1 C12 1.20(3) yes .
O2 C45 1.16(2) yes 6_555
O3 C15 1.09(2) yes 2_554
O4 C45 1.32(3) yes .
O5 C12 1.32(3) yes 6_555
O6 C15 1.39(3) yes .
O10 C96 1.31(2) yes 3_664
O11 C150 1.13(3) yes 2_554
O12 C17A 1.234(17) yes .
O12 C17D 1.235(15) yes .
O13 C151 1.290(19) yes 1_565
O14 C122 1.30(2) yes 2_564
O15 C142 1.54(3) yes 2_664
O20 C151 1.12(3) yes 1_565
O21 C150 1.26(2) yes 6_565
O22 C16A 1.227(18) yes .
O22 C16D 1.23(3) yes .
O23 C149 1.29(3) yes .
O24 C96 1.26(3) yes .
O25 C142 1.30(2) yes 2_664
O26 C149 1.23(2) yes .
O30 C152 1.26(2) yes .
O37 C122 1.46(2) yes .
N16 C152 1.47(2) yes .
N16 C153 1.482(19) yes .
N16 C154 1.46(3) yes .
N17A C16A 1.46(3) yes .
N17A C16B 1.46(3) yes .
N17A C16C 1.46(5) yes .
N17B C16D 1.45(3) yes .
N17B C16E 1.46(3) yes .
N17B C16F 1.46(4) yes .
N18A C17A 1.483(19) yes .
N18A C17B 1.46(2) yes .
N18A C17C 1.45(4) yes .
N18B C17D 1.48(4) yes .
N18B C17E 1.46(3) yes .
N18B C17F 1.46(4) yes .
C4 C23 1.30(2) yes .
C4 C39 1.34(3) yes .
C4 C45 1.53(3) yes .
C5 C65 1.390(16) yes .
C5 C100 1.390(15) yes .
C5 C122 1.506(12) yes .
C7 C11 1.36(3) yes .
C7 C103 1.30(2) yes .
C8 C93 1.40(2) yes .
C8 C114 1.35(3) yes .
C8 C142 1.47(3) yes .
C9 C12 1.38(2) yes .
C9 C19 1.31(3) yes .
C9 C54 1.36(3) yes .
C11 C109 1.47(3) yes .
C14 C38 1.440(18) yes .
C14 C125 1.30(3) yes .
C15 C81 1.53(3) yes .
C18 C31 1.48(3) yes .
C18 C50 1.25(3) yes .
C18 C119 1.47(3) yes .
C19 C89 1.38(2) yes .
C20 C26 1.36(2) yes .
C20 C48 1.50(3) yes .
C21 C36 1.31(2) yes .
C21 C72 1.40(3) yes .
C22 C25 1.37(3) yes .
C22 C42 1.47(2) yes .
C23 C111 1.45(3) yes .
C25 C57 1.39(2) yes .
C25 C111 1.45(3) yes .
C26 C75 1.42(3) yes .
C26 C89 1.47(3) yes .
C27 C33 1.43(2) yes .
C27 C48 1.43(3) yes .
C28 C36 1.60(4) yes .
C28 C91 1.31(3) yes .
C28 C94 1.49(3) yes .
C29 C31 1.30(4) yes .
C29 C82 1.51(3) yes .
C30 C51 1.39(2) yes .
C30 C81 1.390(16) yes .
C31 C41 1.44(2) yes .
C32 C36 1.33(3) yes .
C32 C61 1.40(3) yes .
C33 C89 1.43(3) yes .
C34 C56 1.41(2) yes .
C34 C86 1.37(3) yes .
C35 C53 1.52(4) yes .
C35 C56 1.36(4) yes .
C38 C40 1.390(19) yes .
C38 C49 1.390(19) yes .
C39 C57 1.37(3) yes .
C40 C106 1.52(3) yes .
C40 C131 1.390(15) yes .
C41 C43 1.43(3) yes .
C42 C53 1.54(4) yes .
C42 C62 1.33(3) yes .
C43 C48 1.38(2) yes .
C43 C108 1.34(3) yes .
C44 C58 1.42(3) yes .
C44 C103 1.51(3) yes .
C44 C134 1.38(2) yes .
C46 C61 1.36(2) yes .
C46 C72 1.39(3) yes .
C47 C56 1.47(3) yes .
C47 C106 1.29(3) yes .
C47 C125 1.54(3) yes .
C49 C69 1.390(15) yes .
C50 C104 1.54(3) yes .
C51 C55 1.52(2) yes .
C51 C74 1.390(19) yes .
C52 C85 1.42(2) yes .
C52 C102 1.42(3) yes .
C52 C132 1.41(3) yes .
C53 C77 1.34(2) yes .
C54 C75 1.32(2) yes .
C55 C91 1.37(3) yes .
C58 C109 1.34(2) yes .
C60 C64 1.47(3) yes .
C60 C101 1.36(3) yes .
C60 C112 1.37(2) yes .
C61 C109 1.46(3) yes .
C62 C78 1.30(3) yes .
C63 C72 1.58(2) yes .
C63 C84 1.41(3) yes .
C63 C85 1.29(3) yes .
C64 C99 1.32(2) yes .
C65 C116 1.390(11) yes .
C66 C67 1.468(17) yes .
C66 C98 1.390(17) yes .
C66 C116 1.390(16) yes .
C67 C105 1.31(3) yes .
C69 C73 1.390(19) yes .
C69 C151 1.51(2) yes .
C70 C80 1.39(3) yes .
C70 C97 1.33(2) yes .
C71 C90 1.30(3) yes .
C71 C132 1.53(2) yes .
C73 C131 1.39(2) yes .
C74 C94 1.39(3) yes .
C74 C120 1.390(15) yes .
C77 C86 1.47(4) yes .
C78 C111 1.42(2) yes .
C79 C83 1.36(3) yes .
C79 C99 1.36(3) yes .
C80 C95 1.36(2) yes .
C80 C104 1.43(3) yes .
C81 C88 1.39(2) yes .
C82 C99 1.53(3) yes .
C82 C108 1.38(2) yes .
C83 C101 1.33(2) yes .
C84 C107 1.34(2) yes .
C86 C105 1.55(2) yes .
C87 C92 1.39(2) yes .
C87 C101 1.51(3) yes .
C88 C120 1.39(2) yes .
C90 C96 1.54(2) yes .
C90 C136 1.46(3) yes .
C92 C128 1.41(3) yes .
C92 C149 1.46(3) yes .
C93 C103 1.42(3) yes .
C95 C119 1.40(3) yes .
C97 C135 1.41(3) yes .
C97 C150 1.55(3) yes .
C98 C100 1.390(11) yes .
C98 C113 1.31(2) yes .
C102 C136 1.41(2) yes .
C104 C121 1.41(2) yes .
C105 C124 1.35(3) yes .
C107 C132 1.34(3) yes .
C112 C128 1.54(3) yes .
C113 C124 1.30(2) yes .
C114 C134 1.35(3) yes .
C121 C135 1.38(3) yes .
C7 H7 0.950 no .
C11 H11 0.950 no .
C14 H14 0.950 no .
C16A H16A 0.950 no .
C16B H16B 0.980 no .
C16B H16C 0.980 no .
C16B H16D 0.980 no .
C16C H16E 0.980 no .
C16C H16F 0.980 no .
C16C H16G 0.980 no .
C16D H16H 0.950 no .
C16E H16I 0.980 no .
C16E H16J 0.980 no .
C16E H16K 0.980 no .
C16F H16L 0.980 no .
C16F H16M 0.980 no .
C16F H16N 0.980 no .
C17A H17A 0.950 no .
C17B H17B 0.980 no .
C17B H17C 0.980 no .
C17B H17D 0.980 no .
C17C H17E 0.980 no .
C17C H17F 0.980 no .
C17C H17G 0.980 no .
C17D H17H 0.950 no .
C17E H17I 0.980 no .
C17E H17J 0.980 no .
C17E H17K 0.980 no .
C17F H17L 0.980 no .
C17F H17M 0.980 no .
C17F H17N 0.980 no .
C19 H19 0.950 no .
C20 H20 0.950 no .
C21 H21 0.950 no .
C22 H22 0.950 no .
C23 H23 0.950 no .
C27 H27 0.950 no .
C29 H29 0.950 no .
C30 H30 0.950 no .
C32 H32 0.950 no .
C33 H33 0.950 no .
C34 H34 0.950 no .
C35 H35 0.950 no .
C39 H39 0.950 no .
C41 H41 0.950 no .
C46 H46 0.950 no .
C49 H49 0.950 no .
C50 H50 0.950 no .
C54 H54 0.950 no .
C55 H55 0.950 no .
C57 H57 0.950 no .
C58 H58 0.950 no .
C62 H62 0.950 no .
C64 H64 0.950 no .
C65 H65 0.950 no .
C67 H67 0.950 no .
C70 H70 0.950 no .
C71 H71 0.950 no .
C73 H73 0.950 no .
C75 H75 0.950 no .
C77 H77 0.950 no .
C78 H78 0.950 no .
C79 H79 0.950 no .
C83 H83 0.950 no .
C84 H84 0.950 no .
C85 H85 0.950 no .
C87 H87 0.950 no .
C88 H88 0.950 no .
C91 H91 0.950 no .
C93 H93 0.950 no .
C94 H94 0.950 no .
C95 H95 0.950 no .
C100 H100 0.950 no .
C102 H102 0.950 no .
C106 H106 0.950 no .
C107 H107 0.950 no .
C108 H108 0.950 no .
C112 H112 0.950 no .
C113 H113 0.950 no .
C114 H114 0.950 no .
C116 H116 0.950 no .
C119 H119 0.950 no .
C120 H120 0.950 no .
C121 H121 0.950 no .
C124 H124 0.950 no .
C125 H125 0.950 no .
C128 H128 0.950 no .
C131 H131 0.950 no .
C134 H134 0.950 no .
C135 H135 0.950 no .
C136 H136 0.950 no .
C152 H152 0.950 no .
C153 H15A 0.980 no .
C153 H15B 0.980 no .
C153 H15C 0.980 no .
C154 H15D 0.980 no .
C154 H15E 0.980 no .
C154 H15F 0.980 no .

loop_
_geom_contact_atom_site_label_1
_geom_contact_atom_site_label_2
_geom_contact_distance
_geom_contact_publ_flag
_geom_contact_site_symmetry_2
O1 C19 3.45(2) no .
O1 C19 3.26(3) no 6_555
O1 C54 2.755(18) no .
O2 C23 3.33(2) no .
O2 C23 3.47(2) no 6_555
O2 C39 2.72(2) no 6_555
O2 C152 3.39(3) no .
O3 C15 3.17(3) no .
O3 C30 3.45(2) no 2_554
O3 C88 2.75(2) no 2_554
O4 C15 3.49(2) no 2_554
O4 C23 2.90(2) no .
O5 C19 2.77(2) no 6_555
O5 C54 3.49(2) no 6_555
O6 C12 3.35(2) no .
O6 C15 3.53(3) no 2_554
O6 C30 2.77(2) no .
O6 C30 3.574(18) no 6_555
O10 C71 2.83(2) no 3_664
O10 C150 3.45(2) no 2_554
O11 C70 2.83(2) no 2_554
O11 C135 3.53(3) no 2_554
O11 C151 3.41(2) no 1_565
O12 C8 3.36(2) no 2_664
O12 C17C 3.03(2) no .
O12 C17F 2.69(4) no .
O12 C71 3.12(2) no 3_664
O12 C93 3.21(2) no 2_664
O12 C142 3.26(2) no 2_664
O13 C73 2.74(2) no 1_565
O13 C150 3.34(2) no 2_554
O14 C65 2.739(19) no 2_564
O14 C93 3.03(3) no 2_664
O15 C93 2.76(2) no 2_664
O15 C135 3.57(2) no 6_565
O15 C151 3.204(18) no 1_565
O20 C49 2.84(2) no 1_565
O20 C73 3.54(2) no 1_565
O20 C150 3.33(2) no 6_565
O21 C70 3.52(2) no 6_565
O21 C135 2.71(3) no 6_565
O21 C151 3.27(2) no 1_565
O22 C5 3.365(16) no 6_665
O22 C16B 3.57(3) no .
O22 C16E 2.75(3) no .
O22 C87 3.076(18) no .
O22 C100 3.255(15) no 6_665
O22 C101 3.56(2) no .
O22 C122 3.30(2) no 6_665
O23 C16A 3.42(2) no .
O23 C87 2.81(2) no .
O23 C151 3.55(3) no 1_565
O24 C71 3.59(2) no .
O24 C87 3.09(3) no .
O24 C136 2.918(17) no .
O25 C16A 3.00(3) no .
O25 C100 3.077(19) no 6_665
O25 C114 2.87(2) no 2_664
O26 C71 3.18(2) no 3_664
O26 C128 2.85(3) no .
O30 C4 3.58(2) no .
O30 C9 3.45(2) no 6_555
O30 C19 3.19(2) no 6_555
O30 C23 3.246(19) no .
O30 C45 3.55(2) no .
O30 C153 2.46(3) no .
O37 C100 2.850(13) no .
O37 C150 3.189(19) no 1_445
N16 C23 3.49(2) no .
N16 C111 3.527(19) no .
N17B C5 3.59(2) no 6_665
N17B C83 3.45(2) no .
N17B C101 3.53(2) no .
N18A C71 3.56(3) no 3_664
N18B C107 3.38(3) no 3_664
N18B C132 3.49(3) no 3_664
C4 C25 2.79(3) no .
C4 C153 3.54(3) no .
C5 C16D 3.46(2) no 2_544
C5 C16E 3.48(3) no 2_544
C5 C66 2.780(10) no .
C7 C17C 3.52(3) no 6_455
C7 C58 2.83(3) no .
C7 C134 3.58(3) no .
C8 C44 2.85(3) no .
C9 C26 2.86(2) no .
C9 C152 3.48(3) no 2_554
C11 C44 2.67(2) no .
C11 C46 2.90(3) no .
C14 C106 2.76(3) no .
C16A C87 3.10(2) no .
C16A C92 3.31(2) no .
C16A C100 3.215(19) no 6_665
C16A C101 3.54(2) no .
C16B C128 3.50(3) no .
C16D C87 3.25(2) no .
C16D C100 3.21(2) no 6_665
C16D C101 3.30(2) no .
C16E C65 3.48(3) no 6_665
C16E C83 3.45(3) no .
C17A C71 3.23(3) no 3_664
C17A C107 3.52(3) no 3_664
C17A C132 3.29(3) no 3_664
C17C C90 3.51(3) no 3_664
C17C C136 3.40(3) no 3_664
C17D C71 3.23(3) no 3_664
C17D C132 3.41(3) no 3_664
C17F C107 3.37(4) no 3_664
C17F C142 3.57(4) no 2_664
C18 C80 2.81(3) no .
C19 C75 2.73(3) no .
C19 C152 3.46(3) no 2_554
C20 C33 2.79(3) no .
C20 C41 3.01(2) no .
C21 C61 2.79(3) no .
C21 C85 3.07(2) no .
C21 C91 2.97(3) no .
C22 C35 3.15(4) no .
C22 C78 2.69(3) no .
C23 C57 2.65(3) no .
C23 C152 3.27(2) no .
C25 C62 2.93(2) no .
C26 C27 2.90(3) no .
C27 C108 2.88(2) no .
C28 C51 2.82(3) no .
C29 C43 2.81(2) no .
C29 C50 2.82(3) no .
C29 C64 3.05(3) no .
C30 C120 2.78(2) no .
C31 C108 2.74(3) no .
C32 C58 3.07(3) no .
C32 C72 2.69(2) no .
C32 C94 3.14(3) no .
C33 C153 3.31(3) no 2_554
C34 C53 2.79(4) no .
C34 C67 3.07(2) no .
C34 C106 3.57(3) no .
C34 C125 3.04(3) no .
C35 C86 2.84(2) no .
C35 C106 2.92(4) no .
C36 C46 2.71(3) no .
C38 C47 2.82(3) no .
C38 C73 2.780(14) no .
C39 C111 2.84(2) no .
C40 C69 2.78(2) no .
C40 C125 2.895(19) no .
C41 C50 3.56(2) no .
C41 C82 2.84(3) no .
C41 C119 2.97(3) no .
C42 C111 2.71(3) no .
C46 C84 2.95(2) no .
C48 C89 2.93(2) no .
C49 C131 2.780(19) no .
C50 C95 2.72(3) no .
C51 C88 2.780(14) no .
C52 C84 2.77(3) no .
C52 C90 2.85(2) no .
C54 C89 2.65(3) no .
C55 C94 2.93(3) no .
C56 C77 2.83(4) no .
C60 C79 2.71(2) no .
C60 C92 2.87(3) no .
C62 C77 2.88(3) no .
C63 C132 2.72(2) no .
C64 C83 2.76(3) no .
C65 C98 2.780(15) no .
C66 C124 2.67(2) no .
C67 C113 2.59(3) no .
C70 C121 2.72(3) no .
C71 C102 2.79(3) no .
C74 C81 2.780(18) no .
C74 C91 2.70(2) no .
C77 C124 3.14(2) no .
C79 C108 2.96(3) no .
C80 C135 2.85(2) no .
C83 C112 3.60(2) no .
C85 C107 2.71(3) no .
C87 C112 2.83(3) no .
C93 C134 2.81(3) no .
C97 C104 2.77(3) no .
C98 C105 2.835(17) no .
C99 C101 2.72(3) no .
C99 C112 3.60(2) no .
C100 C116 2.780(16) no .
C101 C128 2.88(2) no .
C103 C109 2.90(3) no .
C103 C114 2.74(2) no .
C104 C119 2.91(2) no .
C111 C152 3.51(2) no .
C113 C116 3.52(2) no .
C132 C136 2.88(3) no .
La1 H19 3.5804 no 6_555
La2A H71 3.4073 no 3_664
La2A H93 3.5576 no 2_664
La3A H87 3.4206 no .
La3A H100 3.5770 no 6_665
O1 H19 2.3697 no 6_555
O1 H33 2.9093 no 6_555
O1 H54 2.4300 no .
O1 H55 2.8074 no 6_555
O2 H15A 3.5599 no 6_555
O2 H23 2.4078 no .
O2 H39 2.4359 no 6_555
O2 H78 3.3525 no .
O2 H152 3.2284 no .
O3 H30 3.4342 no .
O3 H88 2.5228 no 2_554
O3 H88 3.5370 no 3_554
O4 H15A 3.2331 no .
O4 H23 2.5410 no .
O4 H88 3.4430 no 3_554
O5 H19 2.5492 no 6_555
O5 H30 3.5588 no 6_555
O6 H30 2.4518 no .
O6 H30 2.8388 no 6_555
O10 H17E 3.2572 no .
O10 H49 3.3547 no 3_554
O10 H71 2.4963 no 3_664
O11 H49 3.3669 no 3_554
O11 H70 2.5457 no 2_554
O12 H17E 2.6916 no .
O12 H17L 2.2991 no .
O12 H17M 3.3543 no .
O12 H17N 3.3460 no .
O12 H71 2.8743 no 3_664
O12 H93 3.0625 no 2_664
O13 H70 3.5632 no 2_554
O13 H73 2.4257 no 1_565
O13 H135 3.1357 no 6_565
O14 H7 3.2222 no 2_664
O14 H16K 2.8300 no 3_664
O14 H17E 2.7937 no .
O14 H65 2.4256 no 2_564
O14 H93 2.1215 no 2_664
O15 H93 2.3407 no 2_664
O15 H135 2.6989 no 6_565
O20 H49 2.5948 no 1_565
O20 H70 3.0301 no 2_554
O21 H73 3.5713 no 5_665
O21 H135 2.4610 no 6_565
O22 H16J 2.6555 no .
O22 H16K 2.7070 no .
O22 H87 2.8774 no .
O22 H100 3.0384 no 6_665
O23 H16A 2.8213 no .
O23 H70 3.3353 no 2_554
O23 H87 2.5408 no .
O24 H16J 3.5083 no .
O24 H17E 3.5904 no 5_565
O24 H83 3.0759 no .
O24 H87 2.1820 no .
O24 H95 3.0798 no 2_554
O24 H136 2.6471 no .
O25 H16A 2.3499 no .
O25 H16C 3.2565 no .
O25 H17L 3.1351 no .
O25 H17M 3.4131 no .
O25 H100 2.1461 no 6_665
O25 H113 3.3974 no 6_665
O25 H114 2.5604 no 2_664
O26 H14 3.3121 no 3_554
O26 H16D 3.3654 no .
O26 H17L 3.1941 no .
O26 H71 2.2714 no 3_664
O26 H107 3.0926 no 3_664
O26 H128 2.6027 no .
O30 H15A 1.9437 no .
O30 H15B 3.1755 no .
O30 H15C 3.0710 no .
O30 H19 3.1740 no 6_555
O30 H23 2.9377 no .
O37 H73 2.7843 no 6_555
O37 H100 2.4749 no .
N17A H113 3.5164 no 6_665
N18B H107 3.5049 no 3_664
C4 H15A 3.2456 no .
C4 H15B 3.1501 no .
C4 H57 3.1891 no .
C5 H16K 2.6536 no 2_544
C5 H116 3.2650 no .
C7 H17C 3.2640 no 6_455
C7 H17G 2.8013 no 6_455
C7 H65 3.1687 no 1_565
C7 H93 2.6885 no .
C8 H134 3.2221 no .
C9 H55 2.8809 no 6_555
C9 H75 3.2727 no .
C9 H152 3.4548 no 2_554
C11 H17C 3.2380 no 6_455
C11 H17G 3.2916 no 6_455
C11 H46 2.6274 no .
C11 H58 3.2779 no .
C12 H19 2.5806 no .
C12 H19 3.5521 no 6_555
C12 H33 3.5918 no 6_555
C12 H54 2.5004 no .
C12 H55 2.9969 no 6_555
C14 H49 2.5981 no .
C15 H30 2.6410 no .
C15 H30 3.2351 no 6_555
C15 H88 2.7166 no .
C15 H88 3.4984 no 2_554
C16A H16B 3.2002 no .
C16A H16C 2.5343 no .
C16A H16D 2.5140 no .
C16A H16E 3.4636 no .
C16A H16F 3.2624 no .
C16A H16G 3.2666 no .
C16A H87 3.2365 no .
C16A H100 2.9667 no 6_665
C16B H16A 2.2225 no .
C16B H16E 1.9280 no .
C16B H16F 2.7876 no .
C16B H16G 2.7797 no .
C16B H113 3.2292 no 6_665
C16B H128 3.5996 no .
C16C H16A 3.4215 no .
C16C H16B 1.9241 no .
C16C H16C 2.7753 no .
C16C H16D 2.7921 no .
C16D H16I 3.2357 no .
C16D H16J 2.5784 no .
C16D H16K 2.6081 no .
C16D H16L 3.4542 no .
C16D H16M 3.2328 no .
C16D H16N 3.1954 no .
C16D H87 3.3821 no .
C16D H100 3.2383 no 6_665
C16E H7 3.4576 no 6_555
C16E H16H 3.2542 no .
C16E H16L 1.9419 no .
C16E H16M 2.7355 no .
C16E H16N 2.8422 no .
C16E H65 3.5314 no 6_665
C16E H83 3.3939 no .
C16F H16H 3.2081 no .
C16F H16I 1.9368 no .
C16F H16J 2.8056 no .
C16F H16K 2.7762 no .
C17A H17B 2.8431 no .
C17A H17C 3.3217 no .
C17A H17D 3.3018 no .
C17A H17E 2.7609 no .
C17A H17F 3.2768 no .
C17A H17G 3.2680 no .
C17A H71 3.3111 no 3_664
C17B H17A 3.0137 no .
C17B H17E 3.0191 no .
C17B H17F 2.2448 no .
C17B H17G 2.2634 no .
C17C H7 3.1679 no 2_664
C17C H17A 3.4904 no .
C17C H17B 3.0168 no .
C17C H17C 2.2381 no .
C17C H17D 2.2769 no .
C17C H136 3.4985 no 3_664
C17D H17I 2.9162 no .
C17D H17J 3.3284 no .
C17D H17K 3.3479 no .
C17D H17L 2.7105 no .
C17D H17M 3.2523 no .
C17D H17N 3.2480 no .
C17D H71 3.3453 no 3_664
C17E H17H 3.1792 no .
C17E H17L 3.0154 no .
C17E H17M 2.2408 no .
C17E H17N 2.2488 no .
C17F H17H 3.5179 no .
C17F H17I 3.0148 no .
C17F H17J 2.2672 no .
C17F H17K 2.2230 no .
C17F H107 3.1728 no 3_664
C18 H29 2.5377 no .
C18 H41 2.6726 no .
C18 H95 3.2850 no .
C19 H33 2.6537 no .
C19 H54 3.0595 no .
C19 H55 3.5266 no 6_555
C20 H15E 3.2687 no 2_554
C20 H27 3.3293 no .
C20 H41 2.7329 no .
C20 H75 2.7781 no .
C20 H85 3.5693 no 6_555
C21 H32 3.1630 no .
C21 H46 3.2773 no .
C21 H85 2.7888 no .
C21 H91 2.6590 no .
C22 H15F 3.5443 no .
C22 H35 2.9415 no .
C22 H57 2.7021 no .
C22 H62 3.3450 no .
C23 H15A 3.5359 no .
C23 H15B 3.5398 no .
C23 H39 3.1414 no .
C23 H57 3.5968 no .
C23 H78 2.7657 no .
C25 H15F 3.2692 no .
C25 H23 3.2522 no .
C25 H39 3.2784 no .
C25 H78 3.3118 no .
C26 H19 3.2958 no .
C26 H33 3.3612 no .
C26 H54 3.1752 no .
C27 H15C 2.6615 no 2_554
C27 H15E 3.4369 no 2_554
C27 H20 3.3035 no .
C27 H108 2.5163 no .
C28 H21 2.5827 no .
C28 H32 2.6583 no .
C28 H55 3.2769 no .
C29 H41 3.2287 no .
C29 H50 2.4972 no .
C29 H64 2.7642 no .
C29 H108 3.2755 no .
C30 H55 2.8187 no .
C30 H88 3.2649 no .
C31 H50 2.4501 no .
C31 H119 2.7448 no .
C32 H21 3.1803 no .
C32 H46 3.2211 no .
C32 H58 2.8842 no .
C32 H94 2.9807 no .
C33 H15A 3.3149 no 2_554
C33 H15C 2.5595 no 2_554
C33 H19 2.6043 no .
C33 H54 3.2545 no 2_554
C34 H35 3.2611 no .
C34 H67 2.8279 no .
C34 H77 3.2862 no .
C34 H125 2.8643 no .
C35 H22 2.8399 no .
C35 H34 3.2386 no .
C35 H77 3.3442 no .
C35 H106 2.6609 no .
C36 H91 2.5837 no .
C36 H94 2.8565 no .
C38 H106 3.2982 no .
C38 H125 3.2857 no .
C38 H131 3.2652 no .
C39 H15B 3.0682 no .
C39 H23 3.1208 no .
C39 H78 3.2854 no 2_554
C39 H120 3.2633 no 4_554
C40 H14 3.2994 no .
C40 H49 3.2650 no .
C40 H73 3.2650 no .
C41 H20 2.7257 no .
C41 H29 3.2411 no .
C41 H108 3.2146 no .
C41 H119 2.7617 no .
C42 H35 2.8777 no .
C42 H77 2.5732 no .
C42 H78 3.0675 no .
C43 H20 2.6967 no .
C43 H27 2.6764 no .
C44 H7 3.2383 no .
C44 H93 3.4159 no .
C44 H114 3.2260 no .
C45 H15A 3.1930 no .
C45 H23 2.5547 no .
C45 H23 3.5110 no 2_554
C45 H39 2.6252 no .
C46 H11 2.5847 no .
C46 H21 3.2833 no .
C46 H32 3.2113 no .
C46 H84 2.6399 no .
C47 H14 3.2965 no .
C47 H34 2.6781 no .
C47 H35 2.5587 no .
C48 H15C 3.2517 no 2_554
C48 H15E 3.1711 no 2_554
C48 H33 3.3505 no .
C48 H41 2.6818 no .
C48 H108 2.4712 no .
C49 H14 2.5816 no .
C49 H73 3.2652 no .
C50 H29 2.5795 no .
C50 H119 3.2273 no .
C50 H121 2.8753 no .
C51 H91 3.2688 no .
C51 H94 3.3369 no .
C51 H120 3.2651 no .
C52 H17D 3.3637 no 5_565
C52 H71 3.3242 no .
C52 H107 3.2395 no .
C52 H119 3.4040 no 2_554
C52 H136 3.3199 no .
C53 H22 2.6689 no .
C53 H62 2.6686 no .
C54 H19 3.0798 no .
C54 H33 3.2059 no 6_555
C54 H55 2.9803 no 6_555
C54 H91 3.2486 no 6_555
C55 H30 2.7178 no .
C56 H106 2.4958 no .
C56 H125 2.8231 no .
C57 H15B 3.4450 no .
C57 H15F 3.4704 no .
C57 H22 2.7049 no .
C57 H23 3.5983 no .
C57 H120 3.3973 no 4_554
C58 H11 3.2420 no .
C58 H32 2.8339 no .
C58 H134 2.6063 no .
C60 H16F 3.0638 no .
C60 H83 3.1815 no .
C60 H87 3.3145 no .
C60 H128 3.3756 no .
C61 H11 2.6403 no .
C61 H58 2.7051 no .
C62 H22 3.3055 no .
C62 H77 2.5836 no .
C63 H17J 3.0004 no 5_565
C63 H21 2.7478 no .
C63 H46 2.6867 no .
C63 H107 3.2168 no .
C64 H16F 3.1938 no .
C64 H16N 3.3154 no .
C64 H29 2.7903 no .
C64 H79 3.2006 no .
C64 H112 2.5700 no .
C65 H7 3.2011 no 1_545
C65 H16K 2.7016 no 2_544
C65 H100 3.2651 no .
C65 H121 3.3534 no 5_555
C66 H16G 3.5206 no 2_544
C66 H16M 3.4200 no 2_544
C66 H65 3.2650 no .
C66 H100 3.2652 no .
C66 H113 3.0879 no .
C67 H16G 3.5233 no 2_544
C67 H34 2.8337 no .
C67 H113 3.5392 no .
C67 H116 2.6335 no .
C67 H124 3.1292 no .
C69 H131 3.2651 no .
C70 H95 2.5419 no .
C70 H135 3.2719 no .
C71 H17H 3.3913 no 5_565
C71 H107 2.7172 no .
C71 H136 3.2352 no .
C72 H17J 3.4984 no 5_565
C72 H84 2.6379 no .
C72 H85 2.6762 no .
C73 H49 3.2651 no .
C74 H30 3.2649 no .
C74 H55 3.3648 no .
C74 H88 3.2650 no .
C75 H20 2.6804 no .
C75 H91 3.1757 no 6_555
C77 H34 3.2929 no .
C77 H35 3.3249 no .
C77 H62 2.6358 no .
C77 H124 2.9075 no .
C78 H23 2.7735 no .
C78 H39 3.2791 no 6_555
C78 H152 3.4385 no .
C79 H16I 3.5971 no .
C79 H16J 3.1072 no .
C79 H16L 3.5755 no .
C79 H16N 3.3465 no .
C79 H64 3.2204 no .
C79 H108 2.6659 no .
C80 H50 3.3134 no .
C80 H119 3.3082 no .
C80 H121 3.2721 no .
C81 H120 3.2649 no .
C82 H16N 3.5884 no .
C82 H64 2.6676 no .
C82 H79 2.5493 no .
C83 H16J 2.7376 no .
C83 H87 2.6804 no .
C83 H136 3.2181 no .
C84 H17J 2.8585 no 5_565
C84 H17N 2.8705 no 5_565
C84 H46 2.6527 no .
C84 H85 3.2126 no .
C85 H17J 3.4922 no 5_565
C85 H20 3.5493 no 2_554
C85 H21 2.8528 no .
C85 H84 3.2084 no .
C85 H102 2.6550 no .
C86 H67 2.5811 no .
C86 H124 2.7314 no .
C87 H16A 3.2551 no .
C87 H16H 3.3154 no .
C87 H83 2.6160 no .
C87 H128 3.2979 no .
C88 H30 3.2651 no .
C89 H15C 3.1194 no 2_554
C89 H20 3.2675 no .
C89 H27 3.3412 no .
C89 H54 3.5980 no .
C89 H75 3.3204 no .
C90 H17E 3.2869 no 5_565
C90 H17F 3.1450 no 5_565
C90 H17H 3.4675 no 5_565
C90 H95 3.1021 no 2_554
C90 H102 3.3365 no .
C90 H119 3.5068 no 2_554
C91 H21 2.7188 no .
C91 H94 3.2822 no .
C92 H14 3.3209 no 3_554
C92 H16A 3.1367 no .
C92 H16D 2.9944 no .
C92 H16H 3.4986 no .
C92 H112 3.3811 no .
C93 H7 2.6033 no .
C93 H65 3.5122 no 1_565
C93 H114 3.2216 no .
C94 H32 2.8645 no .
C94 H91 3.2592 no .
C94 H120 2.4663 no .
C95 H70 2.5756 no .
C96 H71 2.5720 no .
C96 H87 3.4253 no .
C96 H95 3.2663 no 2_554
C96 H136 2.7281 no .
C97 H121 3.1979 no .
C98 H16C 3.5748 no 2_544
C98 H16G 3.4693 no 2_544
C98 H67 3.3194 no .
C98 H116 3.2651 no .
C98 H124 3.1939 no .
C99 H16N 3.1417 no .
C99 H29 2.8017 no .
C99 H83 3.2072 no .
C99 H108 2.7095 no .
C100 H16A 3.4497 no 2_544
C100 H16H 3.3807 no 2_544
C100 H16K 3.4860 no 2_544
C100 H65 3.2650 no .
C100 H113 2.5911 no .
C100 H114 3.5880 no 3_554
C101 H16H 3.4505 no .
C101 H16J 3.4406 no .
C101 H64 3.3112 no .
C101 H79 3.1868 no .
C101 H112 3.2445 no .
C102 H17D 2.9422 no 5_565
C102 H17F 3.1973 no 5_565
C102 H85 2.6423 no .
C102 H119 3.0246 no 2_554
C103 H11 3.1744 no .
C103 H58 3.4485 no .
C103 H134 3.3103 no .
C104 H70 3.2785 no .
C104 H95 3.2762 no .
C104 H135 3.3399 no .
C105 H34 2.6998 no .
C105 H77 2.7457 no .
C105 H113 3.1169 no .
C106 H35 2.7073 no .
C106 H125 3.2996 no .
C106 H131 2.7838 no .
C107 H17A 3.1943 no 5_565
C107 H17J 3.2375 no 5_565
C107 H17L 3.5109 no 5_565
C107 H17N 2.7773 no 5_565
C107 H71 2.7644 no .
C107 H128 3.2089 no 5_565
C108 H27 2.6257 no .
C108 H29 3.2717 no .
C108 H41 3.2273 no .
C108 H79 2.6185 no .
C109 H7 3.3393 no .
C109 H32 2.6940 no .
C109 H46 2.6083 no .
C111 H22 3.2355 no .
C111 H57 3.2951 no .
C111 H62 3.2961 no .
C112 H16D 3.4092 no .
C112 H16F 3.2251 no .
C112 H64 2.6387 no .
C112 H125 3.1657 no 3_554
C113 H16C 2.9710 no 2_544
C113 H16G 3.4196 no 2_544
C113 H67 3.5381 no .
C113 H100 2.6981 no .
C113 H114 3.3641 no 3_554
C114 H93 3.2338 no .
C114 H113 3.3799 no 5_555
C114 H131 3.5124 no 4_555
C116 H16K 3.5587 no 2_544
C116 H16M 3.3078 no 2_544
C116 H67 2.6540 no .
C116 H121 3.5957 no 5_555
C119 H41 2.6759 no .
C119 H50 3.2258 no .
C120 H94 2.5143 no .
C121 H50 2.9048 no .
C122 H16K 2.8050 no 2_544
C122 H17E 3.4273 no 6_445
C122 H65 2.6808 no .
C122 H73 3.4117 no 6_555
C122 H93 3.3559 no 1_545
C122 H100 2.6434 no .
C124 H16C 3.5666 no 2_544
C124 H16G 3.5617 no 2_544
C124 H67 3.1304 no .
C124 H77 2.9870 no .
C125 H34 2.7649 no .
C125 H106 3.3138 no .
C128 H14 3.1238 no 3_554
C128 H16D 2.7122 no .
C128 H87 3.2907 no .
C128 H107 3.1642 no 3_664
C128 H125 3.1744 no 3_554
C131 H106 2.7956 no .
C132 H17A 3.2986 no 5_565
C132 H84 3.2118 no .
C132 H85 3.2566 no .
C132 H102 3.3184 no .
C134 H58 2.6522 no .
C135 H70 3.2577 no .
C136 H17D 3.3326 no 5_565
C136 H17E 3.5187 no 5_565
C136 H17F 2.6811 no 5_565
C136 H71 3.2448 no .
C136 H83 3.1840 no .
C136 H95 3.1842 no 2_554
C136 H119 3.0958 no 2_554
C142 H16A 3.2079 no 6_455
C142 H17L 3.0025 no 6_455
C142 H17M 3.3995 no 6_455
C142 H93 2.5863 no .
C142 H100 3.3558 no 5_555
C142 H114 2.6444 no .
C149 H14 3.5259 no 3_554
C149 H71 3.4853 no 3_664
C149 H87 2.6252 no .
C149 H128 2.6637 no .
C150 H49 3.4570 no 2_554
C150 H70 2.6092 no .
C150 H135 2.6619 no .
C151 H49 2.6675 no .
C151 H70 3.1435 no 2_544
C151 H73 2.6590 no .
C151 H135 3.3155 no 6_555
C152 H15A 2.4654 no .
C152 H15B 3.1574 no .
C152 H15C 3.0873 no .
C152 H15D 3.1155 no .
C152 H15E 3.4041 no .
C152 H15F 3.3830 no .
C152 H23 3.1098 no .
C152 H78 3.5334 no .
C153 H15D 3.0167 no .
C153 H15E 2.1808 no .
C153 H15F 2.2987 no .
C153 H33 3.3993 no 6_555
C153 H152 3.3940 no .
C154 H15A 3.0135 no .
C154 H15B 2.2036 no .
C154 H15C 2.2886 no .
C154 H152 3.3469 no .
H7 H11 2.2601 no .
H7 H16I 3.0772 no 2_554
H7 H16K 2.9526 no 2_554
H7 H17C 3.4738 no 6_455
H7 H17E 3.2057 no 6_455
H7 H17G 2.4458 no 6_455
H7 H17H 3.5046 no 6_455
H7 H65 2.3712 no 1_565
H7 H93 2.5157 no .
H11 H16I 3.5491 no 2_554
H11 H17C 3.4784 no 6_455
H11 H17G 3.3415 no 6_455
H11 H46 2.1349 no .
H14 H49 2.3820 no .
H14 H125 2.2372 no .
H14 H128 2.9195 no 5_555
H15A H15E 3.1280 no .
H15A H15F 3.1907 no .
H15A H33 3.1574 no 6_555
H15A H152 3.4146 no .
H15B H15D 3.1558 no .
H15B H15E 2.3647 no .
H15B H15F 1.9556 no .
H15B H39 3.2914 no .
H15B H78 3.5287 no 2_554
H15C H15D 3.1767 no .
H15C H15E 1.9209 no .
H15C H15F 2.6447 no .
H15C H27 2.9614 no 6_555
H15C H33 2.7775 no 6_555
H15D H152 3.3407 no .
H15E H41 3.5629 no 6_555
H16A H16B 3.1920 no .
H16A H16C 2.2127 no .
H16A H16D 2.1820 no .
H16A H87 3.3546 no .
H16A H100 2.9510 no 6_665
H16B H16E 1.3037 no .
H16B H16F 2.5977 no .
H16B H16G 2.5986 no .
H16B H84 3.4592 no 3_664
H16B H113 3.5219 no 6_665
H16C H16E 2.5925 no .
H16C H16F 3.5919 no .
H16C H16G 3.2030 no .
H16C H100 3.4413 no 6_665
H16C H113 2.4175 no 6_665
H16C H124 3.5750 no 6_665
H16D H16E 2.6096 no .
H16D H16F 3.2355 no .
H16D H16G 3.5982 no .
H16D H107 2.9053 no 3_664
H16D H128 2.7184 no .
H16F H64 3.3419 no .
H16F H112 3.3808 no .
H16H H16J 3.4714 no .
H16H H16K 3.4947 no .
H16H H16M 3.4647 no .
H16H H16N 3.3730 no .
H16H H100 3.3100 no 6_665
H16I H16L 1.3259 no .
H16I H16M 2.5463 no .
H16I H16N 2.6699 no .
H16I H79 3.3996 no .
H16J H16L 2.5993 no .
H16J H16M 3.5715 no .
H16J H16N 3.3146 no .
H16J H79 3.0866 no .
H16J H83 2.5108 no .
H16K H16L 2.6320 no .
H16K H16M 3.1353 no .
H16K H65 2.7110 no 6_665
H16L H79 3.5132 no .
H16M H116 3.4528 no 6_665
H16N H29 3.5340 no .
H17A H17B 2.8125 no .
H17A H107 3.2698 no 3_664
H17B H17F 3.1755 no .
H17B H17G 3.1736 no .
H17C H17E 3.1672 no .
H17C H17F 2.4851 no .
H17C H17G 1.9435 no .
H17D H17E 3.1916 no .
H17D H17F 1.9649 no .
H17D H17G 2.5651 no .
H17D H102 2.9689 no 3_664
H17D H136 3.5755 no 3_664
H17F H79 3.5435 no 3_664
H17F H83 3.0814 no 3_664
H17F H102 3.4977 no 3_664
H17F H136 2.6525 no 3_664
H17H H17I 3.0365 no .
H17I H17M 3.1538 no .
H17I H17N 3.1805 no .
H17J H17L 3.1885 no .
H17J H17M 2.5369 no .
H17J H17N 1.9644 no .
H17J H84 3.0787 no 3_664
H17K H17L 3.1476 no .
H17K H17M 1.9089 no .
H17K H17N 2.4868 no .
H17L H107 3.0863 no 3_664
H17M H113 2.7963 no 6_665
H17N H84 2.8236 no 3_664
H17N H107 2.6147 no 3_664
H19 H33 2.4429 no .
H19 H54 3.5125 no 2_554
H20 H41 2.2368 no .
H20 H75 2.6135 no .
H20 H85 2.9328 no 6_555
H20 H102 3.0717 no 6_555
H21 H85 2.3912 no .
H21 H91 2.3003 no .
H22 H35 2.4821 no .
H22 H57 2.5861 no .
H23 H39 2.9793 no 6_555
H23 H78 2.6150 no .
H23 H88 3.3178 no 3_554
H23 H152 3.3407 no .
H27 H33 2.3589 no .
H27 H108 2.0324 no .
H29 H50 2.1000 no .
H29 H64 2.2993 no .
H30 H55 2.6568 no .
H32 H58 2.4364 no .
H32 H94 2.5577 no .
H33 H54 2.3496 no 2_554
H34 H67 2.4341 no .
H34 H125 2.4837 no .
H35 H106 2.3032 no .
H39 H57 2.3103 no .
H39 H78 2.4904 no 2_554
H39 H88 3.5942 no 4_554
H39 H120 3.1381 no 4_554
H41 H119 2.2948 no .
H46 H84 2.1706 no .
H49 H71 3.5478 no 1_545
H50 H121 2.7801 no .
H54 H55 2.9299 no 6_555
H54 H75 2.2086 no .
H54 H91 3.4751 no 6_555
H55 H91 2.3120 no .
H57 H120 3.2656 no 4_554
H58 H134 2.4658 no .
H62 H77 2.1661 no .
H62 H78 2.2359 no .
H64 H112 2.4216 no .
H65 H93 2.8370 no 1_545
H65 H116 2.3400 no .
H65 H121 3.2253 no 5_555
H67 H116 2.4685 no .
H70 H95 2.3556 no .
H71 H107 2.5888 no .
H71 H128 3.4530 no 5_565
H73 H100 3.3559 no 2_554
H73 H131 2.3399 no .
H75 H85 3.0839 no 6_555
H75 H91 3.3443 no 6_555
H75 H102 3.2395 no 6_555
H77 H124 2.6645 no .
H78 H152 3.1190 no .
H79 H83 2.3060 no .
H79 H108 2.1380 no .
H83 H87 2.4758 no .
H83 H136 2.2869 no .
H84 H107 2.2927 no .
H85 H102 2.4755 no .
H87 H136 3.4262 no .
H88 H120 2.3398 no .
H93 H135 3.3608 no 5_565
H94 H120 2.2759 no .
H95 H119 2.3531 no .
H95 H136 3.1552 no 6_555
H100 H113 2.4991 no .
H100 H114 2.9079 no 3_554
H102 H119 3.2900 no 2_554
H102 H136 2.3615 no .
H106 H131 2.6569 no .
H107 H128 2.3080 no 5_565
H112 H125 3.2822 no 3_554
H112 H128 2.5141 no .
H113 H114 2.5763 no 3_554
H113 H124 2.1662 no .
H114 H131 3.1903 no 4_555
H114 H134 2.2474 no .
H119 H136 3.4246 no 6_555
H121 H135 2.3405 no .
H125 H128 3.3408 no 5_555

loop_
_geom_torsion_atom_site_label_1
_geom_torsion_atom_site_label_2
_geom_torsion_atom_site_label_3
_geom_torsion_atom_site_label_4
_geom_torsion
_geom_torsion_publ_flag
_geom_torsion_site_symmetry_1
_geom_torsion_site_symmetry_3
_geom_torsion_site_symmetry_4
O1 La1 O2 C45 135.4(10) no . . 6_555
O2 La1 O1 C12 127.2(10) no . . .
O1 La1 O3 C15 39.2(18) no . . 2_554
O3 La1 O1 C12 -35.8(10) no . . .
O1 La1 O4 La1 -63.5(5) no . . 2_554
O1 La1 O4 C45 66.4(15) no . . .
O4 La1 O1 C12 47.1(9) no . . .
O1 La1 O4 La1 6.6(8) no . 6_555 6_555
O1 La1 O4 C45 -155.9(6) no . 6_555 6_555
O4 La1 O1 C12 -140.9(6) no 6_555 . .
O1 La1 O5 La1 133.7(6) no . . 6_555
O1 La1 O5 C12 -74.7(18) no . . 6_555
O5 La1 O1 C12 -164.8(9) no . . .
O1 La1 O5 La1 165.3(8) no . 2_554 2_554
O1 La1 O5 C12 -3.9(5) no . 2_554 .
O5 La1 O1 C12 4.3(6) no 2_554 . .
O1 La1 O6 C15 -168.5(11) no . . .
O6 La1 O1 C12 -86.0(8) no . . .
O1 La1 O30 C152 141.1(16) no . . .
O30 La1 O1 C12 118.7(8) no . . .
O2 La1 O3 C15 -133.3(17) no . . 2_554
O3 La1 O2 C45 -58.3(9) no . . 6_555
O2 La1 O4 La1 142.7(6) no . . 2_554
O2 La1 O4 C45 -87.4(15) no . . .
O4 La1 O2 C45 -139.8(10) no . . 6_555
O2 La1 O4 La1 149.2(8) no . 6_555 6_555
O2 La1 O4 C45 -13.3(6) no . 6_555 6_555
O4 La1 O2 C45 15.3(6) no 6_555 . 6_555
O2 La1 O5 La1 -70.3(6) no . . 6_555
O2 La1 O5 C12 81.3(19) no . . 6_555
O5 La1 O2 C45 68.8(10) no . . 6_555
O2 La1 O5 La1 21.8(11) no . 2_554 2_554
O2 La1 O5 C12 -147.5(8) no . 2_554 .
O5 La1 O2 C45 -129.0(8) no 2_554 . 6_555
O2 La1 O6 C15 -6.3(13) no . . .
O6 La1 O2 C45 -3.0(13) no . . 6_555
O2 La1 O30 C152 -35.0(15) no . . .
O30 La1 O2 C45 144.2(10) no . . 6_555
O2 La1 C45 O2 -0.0(10) no . 6_555 .
O2 La1 C45 O4 153.7(18) no . 6_555 6_555
C45 La1 O2 C45 -0.0(10) no 6_555 . 6_555
O3 La1 O4 La1 63.4(5) no . . 2_554
O3 La1 O4 C45 -166.7(15) no . . .
O4 La1 O3 C15 -53.3(15) no . . 2_554
O3 La1 O4 La1 -118.8(6) no . 6_555 6_555
O3 La1 O4 C45 78.7(6) no . 6_555 6_555
O4 La1 O3 C15 179.1(17) no 6_555 . 2_554
O3 La1 O5 La1 2.9(8) no . . 6_555
O3 La1 O5 C12 154.4(17) no . . 6_555
O5 La1 O3 C15 148.1(14) no . . 2_554
O3 La1 O5 La1 -45.3(6) no . 2_554 2_554
O3 La1 O5 C12 145.4(7) no . 2_554 .
O5 La1 O3 C15 10.9(16) no 2_554 . 2_554
O3 La1 O6 C15 51.0(10) no . . .
O6 La1 O3 C15 89.3(16) no . . 2_554
O3 La1 O30 C152 -72.1(18) no . . .
O30 La1 O3 C15 -97.4(17) no . . 2_554
O3 La1 C45 O2 115.3(11) no . 6_555 .
O3 La1 C45 O4 -91.0(8) no . 6_555 6_555
C45 La1 O3 C15 -153.6(18) no 6_555 . 2_554
O4 La1 O4 La1 177.5(4) no . 6_555 6_555
O4 La1 O4 C45 15.0(7) no . 6_555 6_555
O4 La1 O4 La1 122.2(3) no 6_555 . 2_554
O4 La1 O4 C45 -107.9(14) no 6_555 . .
O4 La1 O5 La1 -133.9(6) no . . 6_555
O4 La1 O5 C12 18(2) no . . 6_555
O5 La1 O4 La1 -151.1(5) no . . 2_554
O5 La1 O4 C45 -21.2(18) no . . .
O4 La1 O5 La1 33.5(5) no . 2_554 2_554
O4 La1 O5 C12 -135.7(8) no . 2_554 .
O5 La1 O4 La1 -29.9(4) no 2_554 . 2_554
O5 La1 O4 C45 100.0(15) no 2_554 . .
O4 La1 O6 C15 106.4(9) no . . .
O6 La1 O4 La1 10.4(7) no . . 2_554
O6 La1 O4 C45 140.3(14) no . . .
O4 La1 O30 C152 -117.7(15) no . . .
O30 La1 O4 La1 -143.4(4) no . . 2_554
O30 La1 O4 C45 -13.5(14) no . . .
O4 La1 C45 O2 39.3(10) no . 6_555 .
O4 La1 C45 O4 -167.0(8) no . 6_555 6_555
C45 La1 O4 La1 128.6(5) no 6_555 . 2_554
C45 La1 O4 C45 -101.5(15) no 6_555 . .
O4 La1 O5 La1 -29.8(4) no 6_555 . 6_555
O4 La1 O5 C12 122(2) no 6_555 . 6_555
O5 La1 O4 La1 33.3(5) no . 6_555 6_555
O5 La1 O4 C45 -129.3(7) no . 6_555 6_555
O4 La1 O5 La1 -72.4(10) no 6_555 2_554 2_554
O4 La1 O5 C12 118.4(10) no 6_555 2_554 .
O5 La1 O4 La1 -89.8(9) no 2_554 6_555 6_555
O5 La1 O4 C45 107.7(10) no 2_554 6_555 6_555
O4 La1 O6 C15 -19.5(10) no 6_555 . .
O6 La1 O4 La1 -45.2(5) no . 6_555 6_555
O6 La1 O4 C45 152.3(6) no . 6_555 6_555
O4 La1 O30 C152 0.1(16) no 6_555 . .
O30 La1 O4 La1 100.2(5) no . 6_555 6_555
O30 La1 O4 C45 -62.3(6) no . 6_555 6_555
O4 La1 C45 O2 -153.7(17) no 6_555 6_555 .
O4 La1 C45 O4 -0.0(5) no 6_555 6_555 6_555
C45 La1 O4 La1 162.5(11) no 6_555 6_555 6_555
C45 La1 O4 C45 -0.0(8) no 6_555 6_555 6_555
O5 La1 O5 La1 179.0(6) no . 2_554 2_554
O5 La1 O5 C12 9.8(10) no . 2_554 .
O5 La1 O5 La1 123.6(5) no 2_554 . 6_555
O5 La1 O5 C12 -85(2) no 2_554 . 6_555
O5 La1 O6 C15 -83.5(10) no . . .
O6 La1 O5 La1 59.8(5) no . . 6_555
O6 La1 O5 C12 -148.7(19) no . . 6_555
O5 La1 O30 C152 58.1(15) no . . .
O30 La1 O5 La1 -141.5(5) no . . 6_555
O30 La1 O5 C12 10.0(18) no . . 6_555
O5 La1 C45 O2 -109.2(10) no . 6_555 .
O5 La1 C45 O4 44.5(8) no . 6_555 6_555
C45 La1 O5 La1 -49.5(5) no 6_555 . 6_555
C45 La1 O5 C12 102.0(19) no 6_555 . 6_555
O5 La1 O6 C15 142.9(11) no 2_554 . .
O6 La1 O5 La1 -117.8(6) no . 2_554 2_554
O6 La1 O5 C12 72.9(7) no . 2_554 .
O5 La1 O30 C152 -175.6(15) no 2_554 . .
O30 La1 O5 La1 97.6(5) no . 2_554 2_554
O30 La1 O5 C12 -71.7(7) no . 2_554 .
O5 La1 C45 O2 82.0(13) no 2_554 6_555 .
O5 La1 C45 O4 -124.3(9) no 2_554 6_555 6_555
C45 La1 O5 La1 -15.0(12) no 6_555 2_554 2_554
C45 La1 O5 C12 175.8(8) no 6_555 2_554 .
O6 La1 O30 C152 96.7(15) no . . .
O30 La1 O6 C15 -121.8(10) no . . .
O6 La1 C45 O2 177.6(9) no . 6_555 .
O6 La1 C45 O4 -28.8(9) no . 6_555 6_555
C45 La1 O6 C15 -7.5(12) no 6_555 . .
O30 La1 C45 O2 -33.7(9) no . 6_555 .
O30 La1 C45 O4 120.0(8) no . 6_555 6_555
C45 La1 O30 C152 -22.3(15) no 6_555 . .
O10 La2A O11 C150 -71.1(17) no . . 2_554
O11 La2A O10 La3A 62.7(5) no . . 3_664
O11 La2A O10 C96 -167(2) no . . 3_664
O10 La2A O12 C17D 54.6(15) no . . .
O12 La2A O10 La3A -143.0(5) no . . 3_664
O12 La2A O10 C96 -13.2(19) no . . 3_664
O10 La2A O13 C151 122.8(11) no . . 1_565
O13 La2A O10 La3A 12.5(7) no . . 3_664
O13 La2A O10 C96 142.4(18) no . . 3_664
O10 La2A O14 C122 63.9(7) no . . 2_564
O14 La2A O10 La3A -64.1(5) no . . 3_664
O14 La2A O10 C96 65.7(19) no . . 3_664
O10 La2A O15 La3A -162.5(11) no . . .
O10 La2A O15 C142 -77.4(16) no . . 2_664
O15 La2A O10 La3A -94.5(13) no . . 3_664
O15 La2A O10 C96 35(3) no . . 3_664
O10 La2A O23 La3A -178.4(4) no . . .
O10 La2A O23 C149 26.8(8) no . . .
O23 La2A O10 La3A 121.3(5) no . . 3_664
O23 La2A O10 C96 -108.9(18) no . . 3_664
O10 La2A O26 C149 -148.2(7) no . . .
O26 La2A O10 La3A 144.7(4) no . . 3_664
O26 La2A O10 C96 -85.5(19) no . . 3_664
O10 La2A O37 La3A 13.5(4) no . 2_564 3_664
O10 La2A O37 C122 -110.3(7) no . 2_564 2_564
O37 La2A O10 La3A -13.8(4) no 2_564 . 3_664
O37 La2A O10 C96 116(2) no 2_564 . 3_664
O10 La2A C122 O14 -115.0(8) no . 2_564 .
O10 La2A C122 O37 62.9(6) no . 2_564 2_564
C122 La2A O10 La3A -41.0(5) no 2_564 . 3_664
C122 La2A O10 C96 88.8(19) no 2_564 . 3_664
O10 La2A C149 O23 -157.6(7) no . . .
O10 La2A C149 O26 32.1(9) no . . .
C149 La2A O10 La3A 132.5(5) no . . 3_664
C149 La2A O10 C96 -97.7(19) no . . 3_664
O11 La2A O12 C17D 103.8(17) no . . .
O12 La2A O11 C150 -123.2(17) no . . 2_554
O11 La2A O13 C151 72.1(11) no . . 1_565
O13 La2A O11 C150 68.5(17) no . . 2_554
O11 La2A O14 C122 -7.2(10) no . . 2_564
O14 La2A O11 C150 10.1(19) no . . 2_554
O11 La2A O15 La3A 45.1(8) no . . .
O11 La2A O15 C142 130.2(7) no . . 2_664
O15 La2A O11 C150 98.4(16) no . . 2_554
O11 La2A O23 La3A -121.1(6) no . . .
O11 La2A O23 C149 84.2(7) no . . .
O23 La2A O11 C150 155.7(18) no . . 2_554
O11 La2A O26 C149 -74.1(7) no . . .
O26 La2A O11 C150 -155.3(17) no . . 2_554
O11 La2A O37 La3A -64.4(5) no . 2_564 3_664
O11 La2A O37 C122 171.8(7) no . 2_564 2_564
O37 La2A O11 C150 2.9(16) no 2_564 . 2_554
O11 La2A C122 O14 174.1(7) no . 2_564 .
O11 La2A C122 O37 -8.0(7) no . 2_564 2_564
C122 La2A O11 C150 6.9(18) no 2_564 . 2_554
O11 La2A C149 O23 -89.0(8) no . . .
O11 La2A C149 O26 100.7(9) no . . .
C149 La2A O11 C150 -178.5(18) no . . 2_554
O12 La2A O13 C151 -97.8(12) no . . 1_565
O13 La2A O12 C17D -93.9(15) no . . .
O12 La2A O14 C122 148.7(7) no . . 2_564
O14 La2A O12 C17D -39.4(15) no . . .
O12 La2A O15 La3A -113.2(5) no . . .
O12 La2A O15 C142 -28.1(6) no . . 2_664
O15 La2A O12 C17D -108.7(16) no . . .
O12 La2A O23 La3A 92.1(5) no . . .
O12 La2A O23 C149 -62.7(6) no . . .
O23 La2A O12 C17D 178.5(15) no . . .
O12 La2A O26 C149 123.8(7) no . . .
O26 La2A O12 C17D 137.2(16) no . . .
O12 La2A O37 La3A 83.0(6) no . 2_564 3_664
O12 La2A O37 C122 -40.8(8) no . 2_564 2_564
O37 La2A O12 C17D -7.4(17) no 2_564 . .
O12 La2A C122 O14 -31.3(8) no . 2_564 .
O12 La2A C122 O37 146.7(6) no . 2_564 2_564
C122 La2A O12 C17D -26.1(16) no 2_564 . .
O12 La2A C149 O23 117.9(8) no . . .
O12 La2A C149 O26 -52.4(8) no . . .
C149 La2A O12 C17D 156.4(16) no . . .
O13 La2A O14 C122 -63.1(7) no . . 2_564
O14 La2A O13 C151 -152.8(12) no . . 1_565
O13 La2A O15 La3A 77.4(5) no . . .
O13 La2A O15 C142 162.5(8) no . . 2_664
O15 La2A O13 C151 -81.2(12) no . . 1_565
O13 La2A O23 La3A -48.3(5) no . . .
O13 La2A O23 C149 157.0(7) no . . .
O23 La2A O13 C151 -5.0(11) no . . 1_565
O13 La2A O26 C149 -17.4(9) no . . .
O26 La2A O13 C151 11.9(14) no . . 1_565
O13 La2A O37 La3A -142.7(6) no . 2_564 3_664
O13 La2A O37 C122 93.5(6) no . 2_564 2_564
O37 La2A O13 C151 151.0(13) no 2_564 . 1_565
O13 La2A C122 O14 109.2(8) no . 2_564 .
O13 La2A C122 O37 -72.8(6) no . 2_564 2_564
C122 La2A O13 C151 -177.5(13) no 2_564 . 1_565
O13 La2A C149 O23 -23.8(9) no . . .
O13 La2A C149 O26 165.9(8) no . . .
C149 La2A O13 C151 4.9(13) no . . 1_565
O14 La2A O15 La3A 164.5(6) no . . .
O14 La2A O15 C142 -110.4(7) no . . 2_664
O15 La2A O14 C122 -128.0(8) no . . 2_564
O14 La2A O23 La3A 10.4(10) no . . .
O14 La2A O23 C149 -144.3(7) no . . .
O23 La2A O14 C122 -123.4(7) no . . 2_564
O14 La2A O26 C149 130.6(8) no . . .
O26 La2A O14 C122 142.1(8) no . . 2_564
O14 La2A O37 La3A 122.7(7) no . 2_564 3_664
O14 La2A O37 C122 -1.1(5) no . 2_564 2_564
O37 La2A O14 C122 1.2(6) no 2_564 . 2_564
O14 La2A C122 O14 0.0(7) no . 2_564 .
O14 La2A C122 O37 178.0(15) no . 2_564 2_564
C122 La2A O14 C122 -0.0(8) no 2_564 . 2_564
O14 La2A C149 O23 72.2(16) no . . .
O14 La2A C149 O26 -98.1(15) no . . .
C149 La2A O14 C122 -164.7(10) no . . 2_564
O15 La2A O23 La3A 14.8(5) no . . .
O15 La2A O23 C149 -140.0(7) no . . .
O23 La2A O15 La3A -12.7(4) no . . .
O23 La2A O15 C142 72.4(7) no . . 2_664
O15 La2A O26 C149 51.8(7) no . . .
O26 La2A O15 La3A -46.5(5) no . . .
O26 La2A O15 C142 38.6(7) no . . 2_664
O15 La2A O37 La3A 170.8(4) no . 2_564 3_664
O15 La2A O37 C122 47.0(7) no . 2_564 2_564
O37 La2A O15 La3A 123.7(5) no 2_564 . .
O37 La2A O15 C142 -151.2(7) no 2_564 . 2_664
O15 La2A C122 O14 47.2(7) no . 2_564 .
O15 La2A C122 O37 -134.8(7) no . 2_564 2_564
C122 La2A O15 La3A 144.4(5) no 2_564 . .
C122 La2A O15 C142 -130.5(7) no 2_564 . 2_664
O15 La2A C149 O23 38.4(8) no . . .
O15 La2A C149 O26 -131.9(8) no . . .
C149 La2A O15 La3A -28.4(5) no . . .
C149 La2A O15 C142 56.7(7) no . . 2_664
O23 La2A O26 C149 5.5(5) no . . .
O26 La2A O23 La3A 149.6(7) no . . .
O26 La2A O23 C149 -5.1(5) no . . .
O23 La2A O37 La3A -105.7(6) no . 2_564 3_664
O23 La2A O37 C122 130.5(6) no . 2_564 2_564
O37 La2A O23 La3A -80.7(7) no 2_564 . .
O37 La2A O23 C149 124.6(7) no 2_564 . .
O23 La2A C122 O14 94.6(10) no . 2_564 .
O23 La2A C122 O37 -87.5(10) no . 2_564 2_564
C122 La2A O23 La3A -34.7(10) no 2_564 . .
C122 La2A O23 C149 170.6(7) no 2_564 . .
O23 La2A C149 O23 -0.0(6) no . . .
O23 La2A C149 O26 -170.3(17) no . . .
C149 La2A O23 La3A 154.7(13) no . . .
C149 La2A O23 C149 -0.0(8) no . . .
O26 La2A O37 La3A -25.3(10) no . 2_564 3_664
O26 La2A O37 C122 -149.1(5) no . 2_564 2_564
O37 La2A O26 C149 -111.7(8) no 2_564 . .
O26 La2A C149 O23 170.3(17) no . . .
O26 La2A C149 O26 -0.0(7) no . . .
C149 La2A O26 C149 0.0(9) no . . .
O37 La2A C122 O14 -178.0(14) no 2_564 2_564 .
O37 La2A C122 O37 0.0(6) no 2_564 2_564 2_564
C122 La2A O37 La3A 123.8(11) no 2_564 2_564 3_664
C122 La2A O37 C122 -0.0(7) no 2_564 2_564 2_564
O37 La2A C149 O23 -86.7(11) no 2_564 . .
O37 La2A C149 O26 103.0(10) no 2_564 . .
C149 La2A O37 La3A -66.8(10) no . 2_564 3_664
C149 La2A O37 C122 169.4(7) no . 2_564 2_564
O10 La3A O15 La2A -109.1(6) no 5_565 . .
O10 La3A O15 C142 133.0(6) no 5_565 . 2_664
O15 La3A O10 La2A -78.2(7) no . 5_565 5_565
O15 La3A O10 C96 126.6(5) no . 5_565 .
O10 La3A O20 C151 148.7(18) no 5_565 . 1_565
O20 La3A O10 La2A -121.5(5) no . 5_565 5_565
O20 La3A O10 C96 83.3(7) no . 5_565 .
O10 La3A O21 C150 -8.0(13) no 5_565 . 6_565
O21 La3A O10 La2A -48.8(5) no . 5_565 5_565
O21 La3A O10 C96 156.1(7) no . 5_565 .
O10 La3A O22 C16A 178.1(6) no 5_565 . .
O10 La3A O22 C16D -172.3(19) no 5_565 . .
O22 La3A O10 La2A 91.7(4) no . 5_565 5_565
O22 La3A O10 C96 -63.4(6) no . 5_565 .
O10 La3A O23 La2A 120.9(4) no 5_565 . .
O10 La3A O23 C149 -108.6(11) no 5_565 . .
O23 La3A O10 La2A -178.9(5) no . 5_565 5_565
O23 La3A O10 C96 26.0(9) no . 5_565 .
O10 La3A O24 C96 3.6(6) no 5_565 . .
O24 La3A O10 La2A 151.7(7) no . 5_565 5_565
O24 La3A O10 C96 -3.4(6) no . 5_565 .
O10 La3A O25 C142 -124.3(7) no 5_565 . 2_664
O25 La3A O10 La2A 10.8(9) no . 5_565 5_565
O25 La3A O10 C96 -144.4(8) no . 5_565 .
O10 La3A O37 La2A -12.8(4) no 5_565 6_665 5_565
O10 La3A O37 C122 75.2(8) no 5_565 6_665 6_665
O37 La3A O10 La2A 14.9(4) no 6_665 5_565 5_565
O37 La3A O10 C96 -140.3(7) no 6_665 5_565 .
O10 La3A C96 O10 -0.0(6) no 5_565 . 5_565
O10 La3A C96 O24 -174(2) no 5_565 . .
C96 La3A O10 La2A 155.2(14) no . 5_565 5_565
C96 La3A O10 C96 0.0(11) no . 5_565 .
O10 La3A C142 O15 -84.7(12) no 5_565 2_664 .
O10 La3A C142 O25 91.9(11) no 5_565 2_664 .
C142 La3A O10 La2A -32.2(11) no 2_664 5_565 5_565
C142 La3A O10 C96 172.7(8) no 2_664 5_565 .
O15 La3A O20 C151 -1.6(17) no . . 1_565
O20 La3A O15 La2A -65.2(5) no . . .
O20 La3A O15 C142 177.0(7) no . . 2_664
O15 La3A O21 C150 149.0(15) no . . 6_565
O21 La3A O15 La2A -143.3(7) no . . .
O21 La3A O15 C142 98.8(7) no . . 2_664
O15 La3A O22 C16A -10.6(8) no . . .
O15 La3A O22 C16D -1(2) no . . .
O22 La3A O15 La2A 83.6(5) no . . .
O22 La3A O15 C142 -34.3(7) no . . 2_664
O15 La3A O23 La2A -13.6(4) no . . .
O15 La3A O23 C149 116.9(12) no . . .
O23 La3A O15 La2A 13.3(5) no . . .
O23 La3A O15 C142 -104.5(7) no . . 2_664
O15 La3A O24 C96 -113.9(8) no . . .
O24 La3A O15 La2A -27.0(10) no . . .
O24 La3A O15 C142 -144.9(6) no . . 2_664
O15 La3A O25 C142 -2.1(6) no . . 2_664
O25 La3A O15 La2A 119.6(7) no . . .
O25 La3A O15 C142 1.7(5) no . . 2_664
O15 La3A O37 La2A 121.8(5) no . 6_665 5_565
O15 La3A O37 C122 -150.2(7) no . 6_665 6_665
O37 La3A O15 La2A 171.2(4) no 6_665 . .
O37 La3A O15 C142 53.3(6) no 6_665 . 2_664
O15 La3A C96 O10 -84.4(13) no . . 5_565
O15 La3A C96 O24 102.0(13) no . . .
C96 La3A O15 La2A -70.1(11) no . . .
C96 La3A O15 C142 172.0(8) no . . 2_664
O15 La3A C142 O15 -0.0(6) no . 2_664 .
O15 La3A C142 O25 176.6(16) no . 2_664 .
C142 La3A O15 La2A 117.9(11) no 2_664 . .
C142 La3A O15 C142 0.0(8) no 2_664 . 2_664
O20 La3A O21 C150 68.7(13) no . . 6_565
O21 La3A O20 C151 61.9(17) no . . 1_565
O20 La3A O22 C16A 107.0(8) no . . .
O20 La3A O22 C16D 116.6(18) no . . .
O22 La3A O20 C151 -134.2(15) no . . 1_565
O20 La3A O23 La2A 63.1(5) no . . .
O20 La3A O23 C149 -166.4(12) no . . .
O23 La3A O20 C151 -76.8(17) no . . 1_565
O20 La3A O24 C96 -76.8(8) no . . .
O24 La3A O20 C151 -159.6(18) no . . 1_565
O20 La3A O25 C142 -7.8(11) no . . 2_664
O25 La3A O20 C151 3(2) no . . 1_565
O20 La3A O37 La2A 42.7(7) no . 6_665 5_565
O20 La3A O37 C122 130.6(6) no . 6_665 6_665
O37 La3A O20 C151 94.4(18) no 6_665 . 1_565
O20 La3A C96 O10 -89.3(11) no . . 5_565
O20 La3A C96 O24 97.1(11) no . . .
C96 La3A O20 C151 175.5(19) no . . 1_565
O20 La3A C142 O15 -3.0(8) no . 2_664 .
O20 La3A C142 O25 173.6(8) no . 2_664 .
C142 La3A O20 C151 -0.1(19) no 2_664 . 1_565
O21 La3A O22 C16A -97.4(8) no . . .
O21 La3A O22 C16D -88(2) no . . .
O22 La3A O21 C150 -97.2(14) no . . 6_565
O21 La3A O23 La2A 11.8(7) no . . .
O21 La3A O23 C149 142.3(11) no . . .
O23 La3A O21 C150 121.0(12) no . . 6_565
O21 La3A O24 C96 -22.9(11) no . . .
O24 La3A O21 C150 12.2(16) no . . 6_565
O21 La3A O25 C142 -63.5(8) no . . 2_664
O25 La3A O21 C150 -155.4(14) no . . 6_565
O21 La3A O37 La2A 77.7(5) no . 6_665 5_565
O21 La3A O37 C122 165.7(9) no . 6_665 6_665
O37 La3A O21 C150 -82.0(13) no 6_665 . 6_565
O21 La3A C96 O10 -24.7(11) no . . 5_565
O21 La3A C96 O24 161.7(10) no . . .
C96 La3A O21 C150 2.6(15) no . . 6_565
O21 La3A C142 O15 -67.0(7) no . 2_664 .
O21 La3A C142 O25 109.6(10) no . 2_664 .
C142 La3A O21 C150 -179.1(15) no 2_664 . 6_565
O22 La3A O23 La2A -145.1(5) no . . .
O22 La3A O23 C149 -14.6(11) no . . .
O23 La3A O22 C16A 52.8(6) no . . .
O23 La3A O22 C16D 62.4(19) no . . .
O22 La3A O24 C96 118.0(8) no . . .
O24 La3A O22 C16A 133.4(7) no . . .
O24 La3A O22 C16D 143(2) no . . .
O22 La3A O25 C142 149.6(9) no . . 2_664
O25 La3A O22 C16A -39.7(6) no . . .
O25 La3A O22 C16D -30.1(19) no . . .
O22 La3A O37 La2A -112.1(5) no . 6_665 5_565
O22 La3A O37 C122 -24.1(7) no . 6_665 6_665
O37 La3A O22 C16A -111.1(7) no 6_665 . .
O37 La3A O22 C16D -101.5(19) no 6_665 . .
O22 La3A C96 O10 116.4(10) no . . 5_565
O22 La3A C96 O24 -57.2(10) no . . .
C96 La3A O22 C16A 155.0(7) no . . .
C96 La3A O22 C16D 165(2) no . . .
O22 La3A C142 O15 152.8(6) no . 2_664 .
O22 La3A C142 O25 -30.6(9) no . 2_664 .
C142 La3A O22 C16A -27.3(8) no 2_664 . .
C142 La3A O22 C16D -18(2) no 2_664 . .
O23 La3A O24 C96 -152.4(9) no . . .
O24 La3A O23 La2A 143.4(6) no . . .
O24 La3A O23 C149 -86.0(12) no . . .
O23 La3A O25 C142 63.6(9) no . . 2_664
O25 La3A O23 La2A -65.0(6) no . . .
O25 La3A O23 C149 65.5(12) no . . .
O23 La3A O37 La2A -161.0(10) no . 6_665 5_565
O23 La3A O37 C122 -73.0(16) no . 6_665 6_665
O37 La3A O23 La2A -97.2(14) no 6_665 . .
O37 La3A O23 C149 33(2) no 6_665 . .
O23 La3A C96 O10 -158.6(10) no . . 5_565
O23 La3A C96 O24 27.7(12) no . . .
C96 La3A O23 La2A 132.1(6) no . . .
C96 La3A O23 C149 -97.4(12) no . . .
O23 La3A C142 O15 68.4(7) no . 2_664 .
O23 La3A C142 O25 -115.0(9) no . 2_664 .
C142 La3A O23 La2A -42.8(5) no 2_664 . .
C142 La3A O23 C149 87.7(12) no 2_664 . .
O24 La3A O25 C142 136.2(9) no . . 2_664
O25 La3A O24 C96 131.9(9) no . . .
O24 La3A O37 La2A -46.8(6) no . 6_665 5_565
O24 La3A O37 C122 41.2(8) no . 6_665 6_665
O37 La3A O24 C96 47.5(9) no 6_665 . .
O24 La3A C96 O10 174(2) no . . 5_565
O24 La3A C96 O24 0.0(8) no . . .
C96 La3A O24 C96 0.0(11) no . . .
O24 La3A C142 O15 86.5(16) no . 2_664 .
O24 La3A C142 O25 -96.9(17) no . 2_664 .
C142 La3A O24 C96 -170.6(11) no 2_664 . .
O25 La3A O37 La2A 164.5(7) no . 6_665 5_565
O25 La3A O37 C122 -107.5(8) no . 6_665 6_665
O37 La3A O25 C142 -128.4(10) no 6_665 . 2_664
O25 La3A C96 O10 74(2) no . . 5_565
O25 La3A C96 O24 -99.8(17) no . . .
C96 La3A O25 C142 -167.4(13) no . . 2_664
O25 La3A C142 O15 -176.6(17) no . 2_664 .
O25 La3A C142 O25 0.0(9) no . 2_664 .
C142 La3A O25 C142 0.0(9) no 2_664 . 2_664
O37 La3A C96 O10 37.5(10) no 6_665 . 5_565
O37 La3A C96 O24 -136.1(10) no 6_665 . .
C96 La3A O37 La2A -29.0(6) no . 6_665 5_565
C96 La3A O37 C122 59.0(9) no . 6_665 6_665
O37 La3A C142 O15 -129.0(7) no 6_665 2_664 .
O37 La3A C142 O25 47.6(8) no 6_665 2_664 .
C142 La3A O37 La2A 145.4(5) no 2_664 6_665 5_565
C142 La3A O37 C122 -126.6(8) no 2_664 6_665 6_665
La1 O1 C12 O5 -8(2) no . . 2_554
La1 O1 C12 C9 178.9(18) no . . .
La1 O2 C45 La1 0.00(5) no . 6_555 .
La1 O2 C45 O4 -28(2) no . 6_555 6_555
La1 O2 C45 C4 167.7(12) no . 6_555 6_555
La1 O3 C15 O6 -14(3) no . 2_554 2_554
La1 O3 C15 C81 -169.2(11) no . 2_554 2_554
La1 O4 C45 La1 -133(2) no . . 2_554
La1 O4 C45 O2 -107(3) no . . 2_554
La1 O4 C45 C4 56(3) no . . .
La1 O4 C45 La1 -0.00(4) no 2_554 . 2_554
La1 O4 C45 O2 25.7(18) no 2_554 . 2_554
La1 O4 C45 C4 -170.6(14) no 2_554 . .
La1 O5 C12 O1 -145.0(19) no . 6_555 6_555
La1 O5 C12 C9 29(5) no . 6_555 6_555
La1 O5 C12 O1 8(2) no 6_555 6_555 6_555
La1 O5 C12 C9 -178.5(16) no 6_555 6_555 6_555
La1 O6 C15 O3 63(3) no . . 6_555
La1 O6 C15 C81 -141.5(10) no . . .
La2A O10 C96 La3A -134(3) no . 3_664 3_664
La2A O10 C96 O24 -128(2) no . 3_664 3_664
La2A O10 C96 C90 48(4) no . 3_664 3_664
La3A O10 C96 La3A 0.00(4) no 3_664 3_664 3_664
La3A O10 C96 O24 6(2) no 3_664 3_664 3_664
La3A O10 C96 C90 -177.7(16) no 3_664 3_664 3_664
La2A O11 C150 O21 22(4) no . 2_554 3_664
La2A O11 C150 C97 -140.9(14) no . 2_554 2_554
La2A O12 C17D N18B 174.0(15) no . . .
C17A O12 C17D N18B -11(3) no . . .
C17D O12 C17A N18A -8(3) no . . .
La2A O13 C151 O20 25(3) no . 1_565 .
La2A O13 C151 C69 -159.2(10) no . 1_565 1_565
La2A O14 C122 La2A 0.00(5) no . 2_564 .
La2A O14 C122 O37 -2.5(18) no . 2_564 2_564
La2A O14 C122 C5 173.2(10) no . 2_564 2_564
La2A O15 C142 La3A -97.8(7) no . 2_664 .
La2A O15 C142 O25 -101.1(17) no . 2_664 .
La2A O15 C142 C8 94.5(13) no . 2_664 2_664
La3A O15 C142 La3A -0.00(5) no . 2_664 .
La3A O15 C142 O25 -3.3(15) no . 2_664 .
La3A O15 C142 C8 -167.7(14) no . 2_664 2_664
La3A O20 C151 O13 32(4) no . 1_565 .
La3A O20 C151 C69 -142.5(14) no . 1_565 1_565
La3A O21 C150 O11 34(3) no . 6_565 5_565
La3A O21 C150 C97 -161.5(10) no . 6_565 6_565
La3A O22 C16A N17A 177.5(18) no . . .
La3A O22 C16D N17B 164.5(17) no . . .
C16A O22 C16D N17B 177(2) no . . .
C16D O22 C16A N17A 2.2(19) no . . .
La2A O23 C149 La2A -0.00(4) no . . .
La2A O23 C149 O26 8.8(16) no . . .
La2A O23 C149 C92 -179.1(13) no . . .
La3A O23 C149 La2A -134.0(16) no . . .
La3A O23 C149 O26 -125.2(17) no . . .
La3A O23 C149 C92 47(2) no . . .
La3A O24 C96 La3A 0.00(5) no . . .
La3A O24 C96 O10 -7(2) no . . 5_565
La3A O24 C96 C90 177.5(16) no . . .
La3A O25 C142 La3A 0.00(5) no . 2_664 .
La3A O25 C142 O15 3.8(19) no . 2_664 .
La3A O25 C142 C8 167.6(13) no . 2_664 2_664
La2A O26 C149 La2A -0.00(5) no . . .
La2A O26 C149 O23 -9.4(17) no . . .
La2A O26 C149 C92 178.7(13) no . . .
La1 O30 C152 N16 172.8(13) no . . .
La2A O37 C122 La2A 0.00(4) no 6_445 . 6_445
La2A O37 C122 O14 2.2(16) no 6_445 . 6_445
La2A O37 C122 C5 -173.3(12) no 6_445 . .
La3A O37 C122 La2A -100.2(8) no 2_544 . 6_445
La3A O37 C122 O14 -98.0(17) no 2_544 . 6_445
La3A O37 C122 C5 86.5(14) no 2_544 . .
C153 N16 C152 O30 0.9(17) no . . .
C154 N16 C152 O30 178(3) no . . .
C16B N17A C16A O22 180(2) no . . .
C16E N17B C16D O22 -0(2) no . . .
C16F N17B C16D O22 180(3) no . . .
C17B N18A C17A O12 -179.8(18) no . . .
C17C N18A C17A O12 0(3) no . . .
C17E N18B C17D O12 180(3) no . . .
C17F N18B C17D O12 -0(3) no . . .
C23 C4 C39 C57 1(3) no . . .
C39 C4 C23 C111 4(3) no . . .
C23 C4 C45 O2 176.5(17) no . . 2_554
C23 C4 C45 O4 12(3) no . . .
C45 C4 C23 C111 -172.4(14) no . . .
C39 C4 C45 O2 -0(3) no . . 2_554
C39 C4 C45 O4 -164.5(17) no . . .
C45 C4 C39 C57 177.8(15) no . . .
C65 C5 C100 C98 0.0(17) no . . .
C100 C5 C65 C116 -0.0(17) no . . .
C65 C5 C122 O14 -2.5(19) no . . 6_445
C65 C5 C122 O37 173.7(11) no . . .
C122 C5 C65 C116 -178.8(11) no . . .
C100 C5 C122 O14 178.7(11) no . . 6_445
C100 C5 C122 O37 -5.1(19) no . . .
C122 C5 C100 C98 178.8(11) no . . .
C11 C7 C103 C44 -2(3) no . . .
C11 C7 C103 C93 -179.6(16) no . . .
C103 C7 C11 C109 3(3) no . . .
C93 C8 C114 C134 -6(3) no . . .
C114 C8 C93 C103 8(3) no . . .
C93 C8 C142 O15 -12(3) no . . 6_455
C93 C8 C142 O25 -177.0(17) no . . 6_455
C142 C8 C93 C103 -174.0(15) no . . .
C114 C8 C142 O15 165.6(17) no . . 6_455
C114 C8 C142 O25 1(3) no . . 6_455
C142 C8 C114 C134 176.2(17) no . . .
C12 C9 C19 C89 -171(2) no . . .
C19 C9 C12 O1 -157(2) no . . .
C19 C9 C12 O5 29(4) no . . 2_554
C12 C9 C54 C75 174(2) no . . .
C54 C9 C12 O1 23(4) no . . .
C54 C9 C12 O5 -151(2) no . . 2_554
C19 C9 C54 C75 -6(3) no . . .
C54 C9 C19 C89 9(3) no . . .
C7 C11 C109 C58 -1(3) no . . .
C7 C11 C109 C61 174.8(15) no . . .
C38 C14 C125 C47 1(2) no . . .
C125 C14 C38 C40 0(2) no . . .
C125 C14 C38 C49 -178.8(13) no . . .
O3 C15 C81 C30 -171.3(15) no 6_555 . .
O3 C15 C81 C88 6(2) no 6_555 . .
O6 C15 C81 C30 29.6(19) no . . .
O6 C15 C81 C88 -153.0(12) no . . .
C31 C18 C50 C104 -177.7(15) no . . .
C50 C18 C31 C29 -36(3) no . . .
C50 C18 C31 C41 141.5(17) no . . .
C31 C18 C119 C95 174.6(15) no . . .
C119 C18 C31 C29 149.9(15) no . . .
C119 C18 C31 C41 -33(2) no . . .
C50 C18 C119 C95 0(2) no . . .
C119 C18 C50 C104 -3(3) no . . .
C9 C19 C89 C26 -3(3) no . . .
C9 C19 C89 C33 169.2(19) no . . .
C26 C20 C48 C27 2(3) no . . .
C26 C20 C48 C43 -173.8(19) no . . .
C48 C20 C26 C75 179.8(18) no . . .
C48 C20 C26 C89 -3(3) no . . .
C36 C21 C72 C46 0(2) no . . .
C36 C21 C72 C63 -177.0(12) no . . .
C72 C21 C36 C28 178.1(11) no . . .
C72 C21 C36 C32 0(2) no . . .
C25 C22 C42 C53 176.2(15) no . . .
C25 C22 C42 C62 4(3) no . . .
C42 C22 C25 C57 -179.3(16) no . . .
C42 C22 C25 C111 3(2) no . . .
C4 C23 C111 C25 -3(2) no . . .
C4 C23 C111 C78 177.3(15) no . . .
C22 C25 C57 C39 -170.1(17) no . . .
C22 C25 C111 C23 175.6(14) no . . .
C22 C25 C111 C78 -5(2) no . . .
C57 C25 C111 C23 -3(2) no . . .
C57 C25 C111 C78 176.6(14) no . . .
C111 C25 C57 C39 8(3) no . . .
C20 C26 C75 C54 -174(2) no . . .
C20 C26 C89 C19 176.2(17) no . . .
C20 C26 C89 C33 4(3) no . . .
C75 C26 C89 C19 -7(3) no . . .
C75 C26 C89 C33 -179.1(17) no . . .
C89 C26 C75 C54 9(3) no . . .
C33 C27 C48 C20 -2(3) no . . .
C33 C27 C48 C43 174.4(16) no . . .
C48 C27 C33 C89 3(3) no . . .
C36 C28 C91 C55 -179.4(15) no . . .
C91 C28 C36 C21 -42(2) no . . .
C91 C28 C36 C32 135.6(15) no . . .
C36 C28 C94 C74 -176.2(12) no . . .
C94 C28 C36 C21 137.8(13) no . . .
C94 C28 C36 C32 -44.2(19) no . . .
C91 C28 C94 C74 4(2) no . . .
C94 C28 C91 C55 0(3) no . . .
C31 C29 C82 C99 178.0(14) no . . .
C31 C29 C82 C108 1(2) no . . .
C82 C29 C31 C18 176.1(13) no . . .
C82 C29 C31 C41 -1(2) no . . .
C51 C30 C81 C15 177.5(9) no . . .
C51 C30 C81 C88 0.0(16) no . . .
C81 C30 C51 C55 -171.8(9) no . . .
C81 C30 C51 C74 -0.0(16) no . . .
C18 C31 C41 C43 -176.6(14) no . . .
C29 C31 C41 C43 1(2) no . . .
C36 C32 C61 C46 -0.2(18) no . . .
C36 C32 C61 C109 172.4(11) no . . .
C61 C32 C36 C21 -0(2) no . . .
C61 C32 C36 C28 -178.0(10) no . . .
C27 C33 C89 C19 -175.7(17) no . . .
C27 C33 C89 C26 -3(3) no . . .
C56 C34 C86 C77 -0.5(19) no . . .
C56 C34 C86 C105 164.9(12) no . . .
C86 C34 C56 C35 1(2) no . . .
C86 C34 C56 C47 166.8(12) no . . .
C53 C35 C56 C34 -1(2) no . . .
C53 C35 C56 C47 -167.3(11) no . . .
C56 C35 C53 C42 174.3(11) no . . .
C56 C35 C53 C77 0.3(18) no . . .
C14 C38 C40 C106 -3.2(16) no . . .
C14 C38 C40 C131 -179.0(10) no . . .
C14 C38 C49 C69 179.0(10) no . . .
C40 C38 C49 C69 -0.0(15) no . . .
C49 C38 C40 C106 175.8(9) no . . .
C49 C38 C40 C131 0.0(16) no . . .
C4 C39 C57 C25 -7(3) no . . .
C38 C40 C106 C47 6(2) no . . .
C38 C40 C131 C73 -0.0(16) no . . .
C106 C40 C131 C73 -175.3(11) no . . .
C131 C40 C106 C47 -178.2(13) no . . .
C31 C41 C43 C48 179.9(13) no . . .
C31 C41 C43 C108 -0(2) no . . .
C22 C42 C53 C35 43(2) no . . .
C22 C42 C53 C77 -143.1(14) no . . .
C22 C42 C62 C78 -8(3) no . . .
C53 C42 C62 C78 -179.5(14) no . . .
C62 C42 C53 C35 -144.7(15) no . . .
C62 C42 C53 C77 29(2) no . . .
C41 C43 C48 C20 21(3) no . . .
C41 C43 C48 C27 -154.9(15) no . . .
C41 C43 C108 C82 0(2) no . . .
C48 C43 C108 C82 -179.8(14) no . . .
C108 C43 C48 C20 -159.1(15) no . . .
C108 C43 C48 C27 25(3) no . . .
C58 C44 C103 C7 -1(3) no . . .
C58 C44 C103 C93 176.7(15) no . . .
C103 C44 C58 C109 3(3) no . . .
C58 C44 C134 C114 -174.1(16) no . . .
C134 C44 C58 C109 -177.2(16) no . . .
C103 C44 C134 C114 6(3) no . . .
C134 C44 C103 C7 179.3(15) no . . .
C134 C44 C103 C93 -3(2) no . . .
C61 C46 C72 C21 -0(2) no . . .
C61 C46 C72 C63 176.7(11) no . . .
C72 C46 C61 C32 0.5(19) no . . .
C72 C46 C61 C109 -172.4(12) no . . .
C56 C47 C106 C40 -168.8(16) no . . .
C106 C47 C56 C34 137.0(19) no . . .
C106 C47 C56 C35 -56(3) no . . .
C56 C47 C125 C14 165.2(16) no . . .
C125 C47 C56 C34 -26(3) no . . .
C125 C47 C56 C35 140.5(16) no . . .
C106 C47 C125 C14 2(3) no . . .
C125 C47 C106 C40 -6(3) no . . .
C38 C49 C69 C73 0.0(15) no . . .
C38 C49 C69 C151 175.4(9) no . . .
C18 C50 C104 C80 6(2) no . . .
C18 C50 C104 C121 177.9(17) no . . .
C30 C51 C55 C91 -177.1(11) no . . .
C30 C51 C74 C94 180.0(9) no . . .
C30 C51 C74 C120 0.0(15) no . . .
C55 C51 C74 C94 -7.9(16) no . . .
C55 C51 C74 C120 172.1(10) no . . .
C74 C51 C55 C91 11.0(17) no . . .
C85 C52 C102 C136 -170.2(18) no . . .
C102 C52 C85 C63 173.1(18) no . . .
C85 C52 C132 C71 171.9(17) no . . .
C85 C52 C132 C107 -6(3) no . . .
C132 C52 C85 C63 7(3) no . . .
C102 C52 C132 C71 5(3) no . . .
C102 C52 C132 C107 -172.6(19) no . . .
C132 C52 C102 C136 -4(3) no . . .
C35 C53 C77 C86 -0.0(18) no . . .
C42 C53 C77 C86 -174.3(12) no . . .
C9 C54 C75 C26 -3(4) no . . .
C51 C55 C91 C28 -8(3) no . . .
C44 C58 C109 C11 -2(2) no . . .
C44 C58 C109 C61 -177.4(14) no . . .
C64 C60 C101 C83 -2(2) no . . .
C64 C60 C101 C87 178.8(12) no . . .
C101 C60 C64 C99 0(2) no . . .
C64 C60 C112 C128 -177.3(13) no . . .
C112 C60 C64 C99 -179.9(14) no . . .
C101 C60 C112 C128 3(2) no . . .
C112 C60 C101 C83 178.1(14) no . . .
C112 C60 C101 C87 -1(2) no . . .
C32 C61 C109 C11 -142.1(12) no . . .
C32 C61 C109 C58 33(2) no . . .
C46 C61 C109 C11 30(2) no . . .
C46 C61 C109 C58 -154.3(13) no . . .
C42 C62 C78 C111 5(3) no . . .
C72 C63 C84 C107 175.8(15) no . . .
C84 C63 C72 C21 -146.3(16) no . . .
C84 C63 C72 C46 37(2) no . . .
C72 C63 C85 C52 180.0(16) no . . .
C85 C63 C72 C21 31(3) no . . .
C85 C63 C72 C46 -146.0(19) no . . .
C84 C63 C85 C52 -3(3) no . . .
C85 C63 C84 C107 -2(3) no . . .
C60 C64 C99 C79 -1(2) no . . .
C60 C64 C99 C82 -176.7(13) no . . .
C5 C65 C116 C66 0.0(18) no . . .
C67 C66 C98 C100 171.6(13) no . . .
C67 C66 C98 C113 -4.5(18) no . . .
C98 C66 C67 C105 10(3) no . . .
C67 C66 C116 C65 -171.7(13) no . . .
C116 C66 C67 C105 -178.0(14) no . . .
C98 C66 C116 C65 -0.0(18) no . . .
C116 C66 C98 C100 0.0(18) no . . .
C116 C66 C98 C113 -176.2(10) no . . .
C66 C67 C105 C86 176.7(15) no . . .
C66 C67 C105 C124 -9(3) no . . .
C49 C69 C73 C131 -0.0(15) no . . .
C49 C69 C151 O13 -167.1(12) no . . 1_545
C49 C69 C151 O20 8(2) no . . 1_545
C73 C69 C151 O13 8(2) no . . 1_545
C73 C69 C151 O20 -176.5(14) no . . 1_545
C151 C69 C73 C131 -175.4(11) no . . .
C80 C70 C97 C135 -2(3) no . . .
C80 C70 C97 C150 -177.3(13) no . . .
C97 C70 C80 C95 -179.6(14) no . . .
C97 C70 C80 C104 -3(2) no . . .
C90 C71 C132 C52 -0(3) no . . .
C90 C71 C132 C107 178(2) no . . .
C132 C71 C90 C96 -170.4(18) no . . .
C132 C71 C90 C136 -6(3) no . . .
C69 C73 C131 C40 0.0(15) no . . .
C51 C74 C94 C28 0.2(19) no . . .
C51 C74 C120 C88 -0.0(15) no . . .
C94 C74 C120 C88 -180.0(10) no . . .
C120 C74 C94 C28 -179.8(10) no . . .
C53 C77 C86 C34 0.2(17) no . . .
C53 C77 C86 C105 -165.8(11) no . . .
C62 C78 C111 C23 -179.3(17) no . . .
C62 C78 C111 C25 1(3) no . . .
C83 C79 C99 C64 5(3) no . . .
C83 C79 C99 C82 -179.8(13) no . . .
C99 C79 C83 C101 -7(2) no . . .
C70 C80 C95 C119 -179.8(13) no . . .
C70 C80 C104 C50 177.6(12) no . . .
C70 C80 C104 C121 5(2) no . . .
C95 C80 C104 C50 -6(2) no . . .
C95 C80 C104 C121 -179.2(13) no . . .
C104 C80 C95 C119 4(2) no . . .
C15 C81 C88 C120 -177.4(11) no . . .
C30 C81 C88 C120 -0.0(16) no . . .
C29 C82 C99 C64 25(2) no . . .
C29 C82 C99 C79 -150.1(13) no . . .
C29 C82 C108 C43 -1(2) no . . .
C99 C82 C108 C43 -177.4(14) no . . .
C108 C82 C99 C64 -158.0(15) no . . .
C108 C82 C99 C79 26(2) no . . .
C79 C83 C101 C60 5(2) no . . .
C79 C83 C101 C87 -175.5(13) no . . .
C63 C84 C107 C132 2(3) no . . .
C34 C86 C105 C67 51(2) no . . .
C34 C86 C105 C124 -123(2) no . . .
C77 C86 C105 C67 -143.9(15) no . . .
C77 C86 C105 C124 43(2) no . . .
C92 C87 C101 C60 -0(2) no . . .
C92 C87 C101 C83 -179.3(13) no . . .
C101 C87 C92 C128 -0(2) no . . .
C101 C87 C92 C149 -167.7(12) no . . .
C81 C88 C120 C74 0.0(15) no . . .
C71 C90 C96 O10 12(3) no . . 5_565
C71 C90 C96 O24 -172(2) no . . .
C71 C90 C136 C102 7(3) no . . .
C96 C90 C136 C102 171.8(17) no . . .
C136 C90 C96 O10 -153.0(19) no . . 5_565
C136 C90 C96 O24 23(3) no . . .
C87 C92 C128 C112 2(2) no . . .
C87 C92 C149 O23 13(2) no . . .
C87 C92 C149 O26 -175.9(15) no . . .
C128 C92 C149 O23 -154.9(15) no . . .
C128 C92 C149 O26 17(3) no . . .
C149 C92 C128 C112 169.1(13) no . . .
C8 C93 C103 C7 173.5(17) no . . .
C8 C93 C103 C44 -4(3) no . . .
C80 C95 C119 C18 -1(2) no . . .
C70 C97 C135 C121 5(2) no . . .
C70 C97 C150 O11 9(2) no . . 6_555
C70 C97 C150 O21 -155.3(15) no . . 2_654
C135 C97 C150 O11 -167.0(15) no . . 6_555
C135 C97 C150 O21 29(2) no . . 2_654
C150 C97 C135 C121 -179.1(12) no . . .
C66 C98 C100 C5 -0.0(18) no . . .
C66 C98 C113 C124 -2(3) no . . .
C100 C98 C113 C124 -177.5(16) no . . .
C113 C98 C100 C5 175.4(16) no . . .
C52 C102 C136 C90 -2(3) no . . .
C50 C104 C121 C135 -172.4(14) no . . .
C80 C104 C121 C135 -1(2) no . . .
C67 C105 C124 C113 3(3) no . . .
C86 C105 C124 C113 176.8(17) no . . .
C84 C107 C132 C52 2(3) no . . .
C84 C107 C132 C71 -175.7(18) no . . .
C60 C112 C128 C92 -3(2) no . . .
C98 C113 C124 C105 3(4) no . . .
C8 C114 C134 C44 -1(3) no . . .
C104 C121 C135 C97 -3(2) no . . .

loop_
_platon_squeeze_void_nr
_platon_squeeze_void_average_x
_platon_squeeze_void_average_y
_platon_squeeze_void_average_z
_platon_squeeze_void_volume
_platon_squeeze_void_count_electrons
_platon_squeeze_void_content
1 0.042 0.281 0.885 8425 2650 ' '
